data_7201800
loop_
_publ_author_name
'Tershansy, Meredith A.'
'Goforth, Andrea M.'
'Ellsworth, Joseph M.'
'Smith, Mark D.'
'zur Loye, Hans-Conrad'

_publ_section_title
;
 [Co(phen3)]2[Cu11I15]: a mixed-metal iodocuprate containing the novel
 [Cu10I15]5&#x2212; and [Cu12I15]3&#x2212; clusters
;
_journal_issue 7
_journal_name_full CrystEngComm
_journal_page_first 833
_journal_paper_doi 10.1039/b716031c
_journal_volume 10
_journal_year 2008
_chemical_formula_moiety '2(C36 H24 Co N6), Cu11 I15'
_chemical_formula_sum 'C72 H48 Co2 Cu11 I15 N12'
_chemical_formula_weight 3801.52
_chemical_name_systematic
;
?
;
_space_group_IT_number 2
_symmetry_cell_setting triclinic
_symmetry_space_group_name_Hall '-P 1'
_symmetry_space_group_name_H-M 'P -1'
_atom_sites_solution_hydrogens geom
_atom_sites_solution_primary direct
_atom_sites_solution_secondary difmap
_audit_creation_method SHELXL-97
_cell_angle_alpha 76.216(1)
_cell_angle_beta 71.198(1)
_cell_angle_gamma 81.153(1)
_cell_formula_units_Z 1
_cell_length_a 11.6555(4)
_cell_length_b 14.5125(5)
_cell_length_c 14.5394(5)
_cell_measurement_reflns_used 6068
_cell_measurement_temperature 150(1)
_cell_measurement_theta_max 28.162
_cell_measurement_theta_min 2.255
_cell_volume 2253.12(14)
_computing_cell_refinement 'SAINT-Plus Version 6.45 (Bruker, 2001)'
_computing_data_collection 'SMART Version 5.625 (Bruker, 2001)'
_computing_data_reduction 'SAINT-Plus Version 6.45'
_computing_molecular_graphics various
_computing_publication_material 'SHELXTL Version 6.14 (Bruker, 2000)'
_computing_structure_refinement 'SHELXL-97 (Sheldrick, 1997)'
_computing_structure_solution 'SHELXS-97 (Sheldrick, 1990)'
_diffrn_ambient_temperature 150(1)
_diffrn_measured_fraction_theta_full 0.997
_diffrn_measured_fraction_theta_max 0.997
_diffrn_measurement_device_type 'Bruker SMART APEX CCD diffractometer'
_diffrn_measurement_method 'omega scans'
_diffrn_radiation_monochromator graphite
_diffrn_radiation_source 'fine-focus sealed tube'
_diffrn_radiation_type MoK\a
_diffrn_radiation_wavelength 0.71073
_diffrn_reflns_av_R_equivalents 0.0308
_diffrn_reflns_av_sigmaI/netI 0.0343
_diffrn_reflns_limit_h_max 15
_diffrn_reflns_limit_h_min -15
_diffrn_reflns_limit_k_max 19
_diffrn_reflns_limit_k_min -19
_diffrn_reflns_limit_l_max 19
_diffrn_reflns_limit_l_min -19
_diffrn_reflns_number 31554
_diffrn_reflns_theta_full 28.31
_diffrn_reflns_theta_max 28.31
_diffrn_reflns_theta_min 1.45
_exptl_absorpt_coefficient_mu 8.080
_exptl_absorpt_correction_T_max 1.0000
_exptl_absorpt_correction_T_min 0.6520
_exptl_absorpt_correction_type multi-scan
_exptl_absorpt_process_details 'SADABS Version 2.05 (Bruker, 2001)'
_exptl_crystal_colour brown
_exptl_crystal_density_diffrn 2.802
_exptl_crystal_density_meas 0
_exptl_crystal_density_method 'not measured'
_exptl_crystal_description irregular
_exptl_crystal_F_000 1732
_exptl_crystal_size_max 0.20
_exptl_crystal_size_mid 0.12
_exptl_crystal_size_min 0.05
_refine_diff_density_max 1.188
_refine_diff_density_min -1.505
_refine_diff_density_rms 0.148
_refine_ls_extinction_method none
_refine_ls_goodness_of_fit_ref 1.050
_refine_ls_hydrogen_treatment constr
_refine_ls_matrix_type full
_refine_ls_number_parameters 539
_refine_ls_number_reflns 11199
_refine_ls_number_restraints 0
_refine_ls_restrained_S_all 1.050
_refine_ls_R_factor_all 0.0418
_refine_ls_R_factor_gt 0.0347
_refine_ls_shift/su_max 0.002
_refine_ls_shift/su_mean 0.000
_refine_ls_structure_factor_coef Fsqd
_refine_ls_weighting_details 'calc w=1/[\s^2^(Fo^2^)+(0.0332P)^2^+4.0755P] where P=(Fo^2^+2Fc^2^)/3'
_refine_ls_weighting_scheme calc
_refine_ls_wR_factor_gt 0.0761
_refine_ls_wR_factor_ref 0.0792
_reflns_number_gt 9666
_reflns_number_total 11199
_reflns_threshold_expression >2sigma(I)
_cod_data_source_file b716031c.txt
_cod_data_source_block mat157ds
_cod_depositor_comments
;
The following automatic conversions were performed:
'_symmetry_cell_setting' value 'Triclinic' changed to 'triclinic'
according to '/home/saulius/struct/CIF-dictionaries/cif_core.dic'
dictionary named 'cif_core.dic' version 2.4.1 from 2010-06-29.

Automatic conversion script
Id: cif_fix_enum 1527 2010-12-29 10:47:43Z saulius 
;
_cod_original_cell_volume 2253.12(13)
_cod_database_code 7201800

loop_
_symmetry_equiv_pos_as_xyz
'x, y, z'
'-x, -y, -z'

loop_
_atom_site_label
_atom_site_type_symbol
_atom_site_fract_x
_atom_site_fract_y
_atom_site_fract_z
_atom_site_U_iso_or_equiv
_atom_site_adp_type
_atom_site_occupancy
_atom_site_symmetry_multiplicity
_atom_site_calc_flag
_atom_site_refinement_flags
_atom_site_disorder_assembly
_atom_site_disorder_group
Cu1 Cu 0.27824(8) 0.04405(6) 0.65186(6) 0.05141(19) Uani 1 1 d . . .
Cu2A Cu 0.47159(14) 0.20221(10) 0.47540(11) 0.0316(3) Uani 0.50 1 d P . .
Cu2B Cu 0.5004(4) 0.1853(3) 0.5026(4) 0.0390(10) Uiso 0.25 1 d P . .
Cu2C Cu 0.5130(3) 0.1663(2) 0.5369(2) 0.0319(7) Uiso 0.25 1 d P . .
Cu3 Cu 0.61696(6) 0.25400(5) 0.27856(5) 0.03621(15) Uani 1 1 d . . .
Cu4A Cu 0.84694(7) 0.24299(7) 0.18017(10) 0.0414(4) Uani 0.912(5) 1 d P . .
Cu4B Cu 0.8405(10) 0.2688(9) 0.2221(12) 0.052(3) Uiso 0.088(5) 1 d P . .
Cu5 Cu 0.85001(7) 0.11854(6) 0.34160(6) 0.0567(2) Uani 1 1 d . . .
Cu6 Cu 0.33477(12) 0.11369(10) 0.46973(10) 0.0379(3) Uani 0.50 1 d P . .
I1 I 0.72374(3) 0.39333(2) 0.12756(2) 0.03134(8) Uani 1 1 d . . .
I2 I 0.38366(3) 0.25708(2) 0.32808(2) 0.02838(7) Uani 1 1 d . . .
I3A I 1.04921(4) 0.18138(6) 0.20587(12) 0.0426(3) Uani 0.963(6) 1 d P . .
I3B I 1.0445(11) 0.1975(13) 0.2379(16) 0.026(4) Uiso 0.037(6) 1 d P . .
I4 I 0.5000 0.0000 0.5000 0.04437(14) Uani 1 2 d S . .
I5A I 0.33836(6) 0.20462(9) 0.6632(3) 0.0328(4) Uani 0.910(15) 1 d P . .
I5B I 0.3364(8) 0.2117(7) 0.6878(16) 0.0329(19) Uiso 0.090(15) 1 d P . .
I6 I 0.70283(3) 0.24648(2) 0.43203(2) 0.02917(7) Uani 1 1 d . . .
I7A I 0.8845(3) -0.0503(2) 0.43736(16) 0.0351(4) Uani 0.88(2) 1 d P . .
I7B I 0.9043(15) -0.0358(12) 0.4241(13) 0.042(2) Uiso 0.12(2) 1 d P . .
I8 I 0.71965(3) 0.09679(2) 0.19815(2) 0.02960(8) Uani 1 1 d . . .
Co1 Co 0.25139(5) 0.69934(4) 0.22643(4) 0.02152(12) Uani 1 1 d . . .
C1 C -0.0021(4) 0.7134(4) 0.3862(4) 0.0292(10) Uani 1 1 d . . .
H1 H -0.0283 0.7581 0.3360 0.035 Uiso 1 1 calc R . .
C2 C -0.0864(5) 0.6898(4) 0.4807(4) 0.0347(11) Uani 1 1 d . . .
H2 H -0.1680 0.7172 0.4935 0.042 Uiso 1 1 calc R . .
C3 C -0.0490(5) 0.6266(4) 0.5540(4) 0.0353(12) Uani 1 1 d . . .
H3 H -0.1036 0.6120 0.6191 0.042 Uiso 1 1 calc R . .
C4 C 0.0707(4) 0.5836(3) 0.5324(3) 0.0298(10) Uani 1 1 d . . .
C5 C 0.1141(5) 0.5142(4) 0.6036(4) 0.0352(12) Uani 1 1 d . . .
H5 H 0.0620 0.4967 0.6692 0.042 Uiso 1 1 calc R . .
C6 C 0.2300(5) 0.4728(4) 0.5783(4) 0.0353(11) Uani 1 1 d . . .
H6 H 0.2576 0.4266 0.6267 0.042 Uiso 1 1 calc R . .
C7 C 0.3104(4) 0.4975(3) 0.4805(3) 0.0262(9) Uani 1 1 d . . .
C8 C 0.4304(5) 0.4553(3) 0.4501(4) 0.0317(11) Uani 1 1 d . . .
H8 H 0.4602 0.4059 0.4947 0.038 Uiso 1 1 calc R . .
C9 C 0.5033(5) 0.4860(4) 0.3563(4) 0.0311(11) Uani 1 1 d . . .
H9 H 0.5847 0.4591 0.3353 0.037 Uiso 1 1 calc R . .
C10 C 0.4564(4) 0.5579(4) 0.2913(4) 0.0289(10) Uani 1 1 d . . .
H10 H 0.5083 0.5794 0.2264 0.035 Uiso 1 1 calc R . .
C11 C 0.2708(4) 0.5678(3) 0.4099(3) 0.0222(9) Uani 1 1 d . . .
C12 C 0.1480(4) 0.6106(3) 0.4358(3) 0.0233(9) Uani 1 1 d . . .
C13 C 0.2705(4) 0.8735(4) 0.3120(3) 0.0297(10) Uani 1 1 d . . .
H13 H 0.2004 0.8539 0.3650 0.036 Uiso 1 1 calc R . .
C14 C 0.3190(5) 0.9572(4) 0.3089(4) 0.0351(11) Uani 1 1 d . . .
H14 H 0.2810 0.9941 0.3583 0.042 Uiso 1 1 calc R . .
C15 C 0.4212(5) 0.9853(4) 0.2347(4) 0.0322(11) Uani 1 1 d . . .
H15 H 0.4554 1.0414 0.2324 0.039 Uiso 1 1 calc R . .
C16 C 0.4753(4) 0.9307(3) 0.1617(3) 0.0262(9) Uani 1 1 d . . .
C17 C 0.5826(4) 0.9546(4) 0.0797(4) 0.0320(11) Uani 1 1 d . . .
H17 H 0.6219 1.0091 0.0747 0.038 Uiso 1 1 calc R . .
C18 C 0.6280(4) 0.9010(4) 0.0102(4) 0.0294(10) Uani 1 1 d . . .
H18 H 0.7000 0.9175 -0.0420 0.035 Uiso 1 1 calc R . .
C19 C 0.5701(4) 0.8197(3) 0.0132(3) 0.0259(9) Uani 1 1 d . . .
C20 C 0.6102(4) 0.7639(4) -0.0606(4) 0.0326(11) Uani 1 1 d . . .
H20 H 0.6795 0.7790 -0.1161 0.039 Uiso 1 1 calc R . .
C21 C 0.5482(5) 0.6880(4) -0.0513(4) 0.0363(12) Uani 1 1 d . . .
H21 H 0.5739 0.6500 -0.1004 0.044 Uiso 1 1 calc R . .
C22 C 0.4460(4) 0.6664(4) 0.0316(4) 0.0313(11) Uani 1 1 d . . .
H22 H 0.4042 0.6130 0.0376 0.038 Uiso 1 1 calc R . .
C23 C 0.4664(4) 0.7944(3) 0.0928(3) 0.0231(9) Uani 1 1 d . . .
C24 C 0.4191(4) 0.8494(3) 0.1681(3) 0.0227(9) Uani 1 1 d . . .
C25 C 0.0985(4) 0.8785(3) 0.1451(3) 0.0269(10) Uani 1 1 d . . .
H25 H 0.1486 0.9154 0.1596 0.032 Uiso 1 1 calc R . .
C26 C -0.0010(4) 0.9250(4) 0.1144(4) 0.0319(11) Uani 1 1 d . . .
H26 H -0.0183 0.9919 0.1089 0.038 Uiso 1 1 calc R . .
C27 C -0.0731(5) 0.8726(4) 0.0923(4) 0.0332(11) Uani 1 1 d . . .
H27 H -0.1418 0.9029 0.0721 0.040 Uiso 1 1 calc R . .
C28 C -0.0455(4) 0.7744(4) 0.0996(3) 0.0290(10) Uani 1 1 d . . .
C29 C -0.1161(5) 0.7131(4) 0.0793(4) 0.0347(11) Uani 1 1 d . . .
H29 H -0.1854 0.7401 0.0583 0.042 Uiso 1 1 calc R . .
C30 C -0.0871(4) 0.6183(4) 0.0892(4) 0.0322(11) Uani 1 1 d . . .
H30 H -0.1355 0.5802 0.0743 0.039 Uiso 1 1 calc R . .
C31 C 0.0168(4) 0.5738(3) 0.1222(3) 0.0260(10) Uani 1 1 d . . .
C32 C 0.0503(5) 0.4765(4) 0.1345(4) 0.0323(11) Uani 1 1 d . . .
H32 H 0.0052 0.4354 0.1201 0.039 Uiso 1 1 calc R . .
C33 C 0.1490(5) 0.4405(4) 0.1676(4) 0.0315(11) Uani 1 1 d . . .
H33 H 0.1740 0.3744 0.1755 0.038 Uiso 1 1 calc R . .
C34 C 0.2117(4) 0.5023(3) 0.1895(3) 0.0274(10) Uani 1 1 d . . .
H34 H 0.2795 0.4764 0.2129 0.033 Uiso 1 1 calc R . .
C35 C 0.0860(4) 0.6318(3) 0.1446(3) 0.0242(9) Uani 1 1 d . . .
C36 C 0.0562(4) 0.7331(3) 0.1315(3) 0.0233(9) Uani 1 1 d . . .
N1 N 0.1122(3) 0.6761(3) 0.3641(3) 0.0229(8) Uani 1 1 d . . .
N2 N 0.3429(3) 0.5972(3) 0.3162(3) 0.0240(8) Uani 1 1 d . . .
N3 N 0.3182(3) 0.8205(3) 0.2438(3) 0.0227(8) Uani 1 1 d . . .
N4 N 0.4058(3) 0.7177(3) 0.1015(3) 0.0252(8) Uani 1 1 d . . .
N5 N 0.1267(3) 0.7848(3) 0.1550(3) 0.0246(8) Uani 1 1 d . . .
N6 N 0.1823(3) 0.5951(3) 0.1795(3) 0.0228(8) Uani 1 1 d . . .

loop_
_atom_site_aniso_label
_atom_site_aniso_U_11
_atom_site_aniso_U_22
_atom_site_aniso_U_33
_atom_site_aniso_U_23
_atom_site_aniso_U_13
_atom_site_aniso_U_12
Cu1 0.0554(5) 0.0402(4) 0.0525(5) -0.0119(4) -0.0049(4) -0.0059(3)
Cu2A 0.0340(7) 0.0339(7) 0.0255(7) -0.0034(6) -0.0100(6) -0.0006(6)
Cu3 0.0257(3) 0.0408(4) 0.0371(3) -0.0083(3) 0.0000(3) -0.0076(3)
Cu4A 0.0267(4) 0.0424(5) 0.0474(7) -0.0029(4) -0.0047(3) -0.0035(3)
Cu5 0.0513(5) 0.0400(4) 0.0507(5) 0.0029(3) 0.0101(4) 0.0054(3)
Cu6 0.0315(6) 0.0382(7) 0.0378(7) -0.0013(6) -0.0057(5) -0.0048(5)
I1 0.03152(16) 0.03182(17) 0.02727(16) -0.00051(13) -0.00489(13) -0.00962(13)
I2 0.02107(14) 0.03342(17) 0.02521(15) -0.00278(12) -0.00209(11) -0.00155(12)
I3A 0.02022(19) 0.0457(3) 0.0569(5) -0.0110(3) -0.0023(2) -0.00734(15)
I4 0.0443(3) 0.0221(2) 0.0481(3) -0.0114(2) 0.0171(2) -0.0082(2)
I5A 0.0335(2) 0.0249(3) 0.0347(8) -0.0012(3) -0.0075(2) -0.00053(15)
I6 0.02977(16) 0.02886(16) 0.02899(16) -0.00757(12) -0.00865(12) -0.00026(12)
I7A 0.0331(6) 0.0311(6) 0.0360(4) -0.0064(3) -0.0068(4) 0.0039(3)
I8 0.02735(15) 0.02774(16) 0.03590(17) -0.01207(13) -0.00760(13) -0.00390(12)
Co1 0.0190(3) 0.0243(3) 0.0190(3) -0.0039(2) -0.0030(2) -0.0018(2)
C1 0.025(2) 0.033(3) 0.026(2) -0.005(2) -0.0035(19) -0.0023(19)
C2 0.024(2) 0.039(3) 0.033(3) -0.006(2) -0.001(2) 0.002(2)
C3 0.030(3) 0.041(3) 0.023(2) -0.003(2) 0.005(2) -0.003(2)
C4 0.032(3) 0.028(2) 0.023(2) -0.0021(19) -0.0011(19) -0.006(2)
C5 0.045(3) 0.028(3) 0.024(2) 0.002(2) -0.004(2) -0.002(2)
C6 0.047(3) 0.029(3) 0.027(3) 0.000(2) -0.012(2) -0.003(2)
C7 0.030(2) 0.025(2) 0.027(2) -0.0088(19) -0.0114(19) -0.0015(19)
C8 0.039(3) 0.023(2) 0.037(3) -0.008(2) -0.017(2) 0.002(2)
C9 0.030(2) 0.030(3) 0.037(3) -0.013(2) -0.014(2) 0.007(2)
C10 0.022(2) 0.033(3) 0.031(2) -0.009(2) -0.0068(19) 0.0006(19)
C11 0.024(2) 0.023(2) 0.022(2) -0.0089(17) -0.0080(17) -0.0006(17)
C12 0.027(2) 0.019(2) 0.023(2) -0.0075(17) -0.0045(18) -0.0023(17)
C13 0.025(2) 0.042(3) 0.023(2) -0.009(2) -0.0066(19) -0.001(2)
C14 0.034(3) 0.039(3) 0.036(3) -0.018(2) -0.011(2) 0.001(2)
C15 0.036(3) 0.032(3) 0.034(3) -0.014(2) -0.011(2) -0.004(2)
C16 0.025(2) 0.029(2) 0.027(2) -0.0038(19) -0.0122(19) -0.0021(18)
C17 0.024(2) 0.038(3) 0.036(3) -0.005(2) -0.010(2) -0.011(2)
C18 0.018(2) 0.043(3) 0.026(2) -0.006(2) -0.0043(18) -0.008(2)
C19 0.021(2) 0.034(3) 0.023(2) -0.0063(19) -0.0059(17) -0.0010(18)
C20 0.025(2) 0.042(3) 0.027(2) -0.010(2) 0.0017(19) -0.006(2)
C21 0.035(3) 0.047(3) 0.027(2) -0.018(2) 0.003(2) -0.010(2)
C22 0.030(2) 0.038(3) 0.026(2) -0.011(2) -0.003(2) -0.009(2)
C23 0.018(2) 0.030(2) 0.021(2) -0.0039(18) -0.0078(17) 0.0004(17)
C24 0.018(2) 0.027(2) 0.023(2) -0.0044(18) -0.0076(17) -0.0010(17)
C25 0.030(2) 0.023(2) 0.026(2) -0.0017(19) -0.0087(19) -0.0035(19)
C26 0.032(3) 0.024(2) 0.034(3) 0.001(2) -0.009(2) 0.001(2)
C27 0.031(3) 0.031(3) 0.034(3) 0.002(2) -0.014(2) 0.005(2)
C28 0.024(2) 0.036(3) 0.025(2) -0.006(2) -0.0048(18) -0.003(2)
C29 0.028(2) 0.046(3) 0.031(3) -0.003(2) -0.012(2) -0.005(2)
C30 0.030(2) 0.040(3) 0.027(2) -0.004(2) -0.008(2) -0.010(2)
C31 0.025(2) 0.034(3) 0.017(2) -0.0057(19) -0.0007(17) -0.0096(19)
C32 0.033(3) 0.037(3) 0.027(2) -0.009(2) -0.002(2) -0.015(2)
C33 0.034(3) 0.024(2) 0.031(3) -0.007(2) -0.002(2) -0.003(2)
C34 0.026(2) 0.025(2) 0.025(2) -0.0057(19) 0.0021(18) 0.0001(18)
C35 0.021(2) 0.030(2) 0.018(2) -0.0041(18) 0.0003(17) -0.0060(18)
C36 0.026(2) 0.025(2) 0.017(2) -0.0024(17) -0.0023(17) -0.0075(18)
N1 0.0202(18) 0.0245(19) 0.0213(18) -0.0019(15) -0.0041(14) -0.0026(15)
N2 0.0220(18) 0.026(2) 0.0242(19) -0.0053(16) -0.0064(15) -0.0014(15)
N3 0.0193(17) 0.026(2) 0.0219(18) -0.0049(15) -0.0062(15) 0.0002(15)
N4 0.0215(18) 0.031(2) 0.0224(19) -0.0078(16) -0.0030(15) -0.0037(16)
N5 0.0232(18) 0.028(2) 0.0209(18) -0.0034(16) -0.0046(15) -0.0024(15)
N6 0.0199(17) 0.0252(19) 0.0192(18) -0.0028(15) -0.0004(14) -0.0047(15)

loop_
_atom_type_symbol
_atom_type_description
_atom_type_scat_dispersion_real
_atom_type_scat_dispersion_imag
_atom_type_scat_source
C C 0.0033 0.0016 'International Tables Vol C Tables 4.2.6.8 and 6.1.1.4'
H H 0.0000 0.0000 'International Tables Vol C Tables 4.2.6.8 and 6.1.1.4'
N N 0.0061 0.0033 'International Tables Vol C Tables 4.2.6.8 and 6.1.1.4'
Co Co 0.3494 0.9721 'International Tables Vol C Tables 4.2.6.8 and 6.1.1.4'
Cu Cu 0.3201 1.2651 'International Tables Vol C Tables 4.2.6.8 and 6.1.1.4'
I I -0.4742 1.8119 'International Tables Vol C Tables 4.2.6.8 and 6.1.1.4'

loop_
_geom_angle_atom_site_label_1
_geom_angle_atom_site_label_2
_geom_angle_atom_site_label_3
_geom_angle
_geom_angle_site_symmetry_1
_geom_angle_site_symmetry_3
_geom_angle_publ_flag
Cu6 Cu1 I5A 83.52(9) . . ?
Cu6 Cu1 I7A 62.92(9) . 2_656 ?
I5A Cu1 I7A 117.50(9) . 2_656 ?
Cu6 Cu1 I8 151.85(5) . 2_656 ?
I5A Cu1 I8 116.06(8) . 2_656 ?
I7A Cu1 I8 117.41(9) 2_656 2_656 ?
Cu6 Cu1 I7B 68.9(5) . 2_656 ?
I5A Cu1 I7B 121.7(3) . 2_656 ?
I8 Cu1 I7B 111.2(5) 2_656 2_656 ?
Cu6 Cu1 I5B 90.0(4) . . ?
I7A Cu1 I5B 121.0(2) 2_656 . ?
I8 Cu1 I5B 110.0(4) 2_656 . ?
I7B Cu1 I5B 124.6(3) 2_656 . ?
Cu6 Cu1 I4 52.45(3) . . ?
I5A Cu1 I4 96.08(5) . . ?
I7A Cu1 I4 101.10(5) 2_656 . ?
I8 Cu1 I4 103.07(3) 2_656 . ?
I7B Cu1 I4 104.6(3) 2_656 . ?
I5B Cu1 I4 100.3(3) . . ?
Cu6 Cu1 Cu5 100.02(5) . 2_656 ?
I5A Cu1 Cu5 166.20(4) . 2_656 ?
I7A Cu1 Cu5 54.43(8) 2_656 2_656 ?
I8 Cu1 Cu5 66.02(3) 2_656 2_656 ?
I7B Cu1 Cu5 49.2(4) 2_656 2_656 ?
I5B Cu1 Cu5 163.1(3) . 2_656 ?
I4 Cu1 Cu5 96.61(3) . 2_656 ?
Cu2B Cu2A Cu6 116.7(5) . . ?
Cu2C Cu2A Cu6 110.36(16) . . ?
Cu2B Cu2A I2 166.9(5) . . ?
Cu2C Cu2A I2 170.71(16) . . ?
Cu6 Cu2A I2 63.45(6) . . ?
Cu2B Cu2A I5A 69.4(5) . . ?
Cu2C Cu2A I5A 61.49(15) . . ?
Cu6 Cu2A I5A 87.06(8) . . ?
I2 Cu2A I5A 123.03(7) . . ?
Cu2B Cu2A I6 59.6(5) . . ?
Cu2C Cu2A I6 68.39(16) . . ?
Cu6 Cu2A I6 152.12(7) . . ?
I2 Cu2A I6 113.45(5) . . ?
I5A Cu2A I6 113.81(8) . . ?
Cu2B Cu2A Cu3 112.5(5) . . ?
Cu2C Cu2A Cu3 121.38(16) . . ?
Cu6 Cu2A Cu3 105.44(7) . . ?
I2 Cu2A Cu3 57.02(3) . . ?
I5A Cu2A Cu3 163.58(7) . . ?
I6 Cu2A Cu3 58.61(3) . . ?
Cu2B Cu2A I4 69.3(4) . . ?
Cu2C Cu2A I4 67.33(15) . . ?
Cu6 Cu2A I4 55.23(5) . . ?
I2 Cu2A I4 103.56(5) . . ?
I5A Cu2A I4 95.50(5) . . ?
I6 Cu2A I4 102.45(5) . . ?
Cu3 Cu2A I4 100.37(4) . . ?
Cu2B Cu2A I5B 66.9(5) . . ?
Cu2C Cu2A I5B 59.3(2) . . ?
Cu6 Cu2A I5B 91.1(2) . . ?
I2 Cu2A I5B 125.74(19) . . ?
I6 Cu2A I5B 109.8(2) . . ?
Cu3 Cu2A I5B 160.6(2) . . ?
I4 Cu2A I5B 97.40(19) . . ?
Cu2C Cu2B Cu2A 161.4(10) . . ?
Cu2C Cu2B I6 89.4(6) . . ?
Cu2A Cu2B I6 108.5(5) . . ?
Cu2C Cu2B I5A 65.8(6) . . ?
Cu2A Cu2B I5A 98.1(5) . . ?
I6 Cu2B I5A 129.19(19) . . ?
Cu2C Cu2B Cu6 114.9(6) . . ?
Cu2A Cu2B Cu6 51.4(4) . . ?
I6 Cu2B Cu6 146.0(2) . . ?
I5A Cu2B Cu6 83.89(14) . . ?
Cu2C Cu2B I4 77.0(6) . . ?
Cu2A Cu2B I4 99.0(5) . . ?
I6 Cu2B I4 114.12(15) . . ?
I5A Cu2B I4 102.96(15) . . ?
Cu6 Cu2B I4 54.80(8) . . ?
Cu2C Cu2B I5B 62.5(6) . . ?
Cu2A Cu2B I5B 102.1(5) . . ?
I6 Cu2B I5B 124.1(3) . . ?
Cu6 Cu2B I5B 89.1(3) . . ?
I4 Cu2B I5B 105.5(2) . . ?
Cu2B Cu2C I5A 101.7(6) . . ?
Cu2A Cu2C I5A 93.51(18) . . ?
Cu2B Cu2C I6 77.7(6) . . ?
Cu2A Cu2C I6 86.89(18) . . ?
I5A Cu2C I6 135.25(13) . . ?
Cu2B Cu2C I5B 106.6(7) . . ?
Cu2A Cu2C I5B 98.8(3) . . ?
I6 Cu2C I5B 131.1(3) . . ?
Cu2B Cu2C I4 91.0(6) . . ?
Cu2A Cu2C I4 89.26(16) . . ?
I5A Cu2C I4 110.19(12) . . ?
I6 Cu2C I4 114.55(11) . . ?
I5B Cu2C I4 114.0(3) . . ?
Cu2B Cu2C Cu6 54.7(6) . . ?
Cu2A Cu2C Cu6 47.59(12) . . ?
I5A Cu2C Cu6 81.19(12) . . ?
I6 Cu2C Cu6 127.06(13) . . ?
I5B Cu2C Cu6 87.7(3) . . ?
I4 Cu2C Cu6 52.42(6) . . ?
Cu4B Cu3 I2 174.0(3) . . ?
I2 Cu3 Cu4A 163.12(5) . . ?
Cu4B Cu3 I6 68.3(4) . . ?
I2 Cu3 I6 113.63(3) . . ?
Cu4A Cu3 I6 82.99(4) . . ?
Cu4B Cu3 I1 57.3(2) . . ?
I2 Cu3 I1 117.04(3) . . ?
Cu4A Cu3 I1 56.62(2) . . ?
I6 Cu3 I1 108.03(2) . . ?
Cu4B Cu3 I8 74.7(4) . . ?
I2 Cu3 I8 109.31(3) . . ?
Cu4A Cu3 I8 60.31(3) . . ?
I6 Cu3 I8 107.54(3) . . ?
I1 Cu3 I8 100.11(2) . . ?
Cu4B Cu3 Cu2A 126.3(4) . . ?
I2 Cu3 Cu2A 56.97(4) . . ?
Cu4A Cu3 Cu2A 137.56(5) . . ?
I6 Cu3 Cu2A 58.85(4) . . ?
I1 Cu3 Cu2A 148.18(4) . . ?
I8 Cu3 Cu2A 111.38(4) . . ?
Cu4B Cu4A I3A 83.4(8) . . ?
Cu4B Cu4A I1 80.0(8) . . ?
I3A Cu4A I1 142.90(5) . . ?
Cu4B Cu4A Cu3 73.5(8) . . ?
I3A Cu4A Cu3 140.62(6) . . ?
I1 Cu4A Cu3 63.92(3) . . ?
Cu4B Cu4A Cu5 70.3(8) . . ?
I3A Cu4A Cu5 62.16(4) . . ?
I1 Cu4A Cu5 138.54(5) . . ?
Cu3 Cu4A Cu5 79.96(4) . . ?
Cu4B Cu4A I3B 71.4(10) . . ?
I1 Cu4A I3B 137.1(4) . . ?
Cu3 Cu4A I3B 132.2(4) . . ?
Cu5 Cu4A I3B 58.2(3) . . ?
Cu4B Cu4A I8 124.5(8) . . ?
I3A Cu4A I8 109.94(4) . . ?
I1 Cu4A I8 106.82(3) . . ?
Cu3 Cu4A I8 62.51(2) . . ?
Cu5 Cu4A I8 70.18(3) . . ?
I3B Cu4A I8 115.6(4) . . ?
Cu4A Cu4B Cu5 92.6(9) . . ?
Cu4A Cu4B Cu3 89.3(9) . . ?
Cu5 Cu4B Cu3 85.0(3) . . ?
Cu4A Cu4B I3B 91.7(11) . . ?
Cu5 Cu4B I3B 61.9(4) . . ?
Cu3 Cu4B I3B 146.9(5) . . ?
Cu4A Cu4B I1 82.4(9) . . ?
Cu5 Cu4B I1 150.3(5) . . ?
Cu3 Cu4B I1 65.7(3) . . ?
I3B Cu4B I1 147.1(6) . . ?
Cu4A Cu4B I3A 79.1(9) . . ?
Cu5 Cu4B I3A 63.9(3) . . ?
Cu3 Cu4B I3A 145.9(5) . . ?
I1 Cu4B I3A 142.0(6) . . ?
Cu4A Cu4B I6 135.8(10) . . ?
Cu5 Cu4B I6 57.5(3) . . ?
Cu3 Cu4B I6 59.2(3) . . ?
I3B Cu4B I6 99.4(7) . . ?
I1 Cu4B I6 107.4(5) . . ?
I3A Cu4B I6 109.0(4) . . ?
I7B Cu5 Cu4B 165.3(6) . . ?
I7B Cu5 I3B 108.4(6) . . ?
Cu4B Cu5 I3B 59.9(4) . . ?
Cu4B Cu5 I7A 169.2(4) . . ?
I3B Cu5 I7A 114.4(3) . . ?
I7B Cu5 Cu4A 151.3(3) . . ?
Cu4B Cu5 Cu4A 17.1(4) . . ?
I3B Cu5 Cu4A 61.5(3) . . ?
I7A Cu5 Cu4A 152.98(5) . . ?
I7B Cu5 I6 123.9(4) . . ?
Cu4B Cu5 I6 70.2(4) . . ?
I3B Cu5 I6 106.7(5) . . ?
I7A Cu5 I6 120.53(5) . . ?
Cu4A Cu5 I6 84.51(4) . . ?
I7B Cu5 I3A 107.1(5) . . ?
Cu4B Cu5 I3A 59.5(3) . . ?
I7A Cu5 I3A 112.92(8) . . ?
Cu4A Cu5 I3A 56.99(3) . . ?
I6 Cu5 I3A 115.53(4) . . ?
I7B Cu5 Cu1 60.4(4) . 2_656 ?
Cu4B Cu5 Cu1 121.2(4) . 2_656 ?
I3B Cu5 Cu1 138.7(6) . 2_656 ?
I7A Cu5 Cu1 55.84(7) . 2_656 ?
Cu4A Cu5 Cu1 107.76(5) . 2_656 ?
I6 Cu5 Cu1 111.90(3) . 2_656 ?
I3A Cu5 Cu1 127.27(5) . 2_656 ?
I7B Cu5 I8 108.2(3) . . ?
Cu4B Cu5 I8 69.9(4) . . ?
I3B Cu5 I8 107.1(5) . . ?
I7A Cu5 I8 105.10(6) . . ?
Cu4A Cu5 I8 56.19(3) . . ?
I6 Cu5 I8 101.48(3) . . ?
I3A Cu5 I8 96.61(5) . . ?
Cu1 Cu5 I8 51.68(2) 2_656 . ?
Cu2A Cu6 I4 75.56(6) . . ?
Cu2A Cu6 Cu1 93.85(7) . . ?
I4 Cu6 Cu1 72.36(4) . . ?
Cu2A Cu6 I2 64.91(5) . . ?
I4 Cu6 I2 118.58(5) . . ?
Cu1 Cu6 I2 149.74(7) . . ?
Cu2A Cu6 Cu2B 11.87(10) . . ?
I4 Cu6 Cu2B 65.80(10) . . ?
Cu1 Cu6 Cu2B 84.37(12) . . ?
I2 Cu6 Cu2B 76.43(12) . . ?
Cu2A Cu6 I7A 144.80(8) . 2_656 ?
I4 Cu6 I7A 113.65(6) . 2_656 ?
Cu1 Cu6 I7A 60.31(4) . 2_656 ?
I2 Cu6 I7A 126.01(6) . 2_656 ?
Cu2B Cu6 I7A 140.63(12) . 2_656 ?
I4 Cu6 Cu2C 59.56(7) . . ?
Cu1 Cu6 Cu2C 74.80(8) . . ?
I2 Cu6 Cu2C 86.79(8) . . ?
Cu2B Cu6 Cu2C 10.36(11) . . ?
I7A Cu6 Cu2C 133.11(8) 2_656 . ?
Cu2A Cu6 I7B 145.24(19) . 2_656 ?
I4 Cu6 I7B 111.4(2) . 2_656 ?
Cu1 Cu6 I7B 59.0(2) . 2_656 ?
I2 Cu6 I7B 128.2(3) . 2_656 ?
Cu2B Cu6 I7B 140.3(2) . 2_656 ?
Cu2C Cu6 I7B 132.4(2) . 2_656 ?
Cu4B I1 Cu3 57.0(2) . . ?
Cu4A I1 Cu3 59.46(2) . . ?
Cu6 I2 Cu2A 51.64(4) . . ?
Cu6 I2 Cu3 103.55(4) . . ?
Cu2A I2 Cu3 66.02(4) . . ?
I3B I3A Cu4A 98.2(12) . . ?
I3B I3A Cu4B 80.7(13) . . ?
I3B I3A Cu5 74.8(12) . . ?
Cu4A I3A Cu5 60.85(3) . . ?
Cu4B I3A Cu5 56.7(2) . . ?
I3A I3B Cu4B 86.7(13) . . ?
I3A I3B Cu5 93.2(14) . . ?
Cu4B I3B Cu5 58.2(4) . . ?
I3A I3B Cu4A 69.9(12) . . ?
Cu5 I3B Cu4A 60.3(3) . . ?
Cu6 I4 Cu6 180.0 . 2_656 ?
Cu6 I4 Cu2C 68.02(8) . . ?
Cu6 I4 Cu2C 111.98(8) 2_656 . ?
Cu6 I4 Cu2C 111.98(8) . 2_656 ?
Cu6 I4 Cu2C 68.02(8) 2_656 2_656 ?
Cu2C I4 Cu2C 179.998(2) . 2_656 ?
Cu6 I4 Cu2B 59.39(10) . . ?
Cu6 I4 Cu2B 120.61(10) 2_656 . ?
Cu2C I4 Cu2B 168.00(9) 2_656 . ?
Cu6 I4 Cu2B 120.61(10) . 2_656 ?
Cu6 I4 Cu2B 59.39(10) 2_656 2_656 ?
Cu2C I4 Cu2B 168.00(9) . 2_656 ?
Cu2B I4 Cu2B 180.0 . 2_656 ?
Cu6 I4 Cu2A 130.80(5) . 2_656 ?
Cu6 I4 Cu2A 49.20(5) 2_656 2_656 ?
Cu2C I4 Cu2A 156.58(8) . 2_656 ?
Cu2B I4 Cu2A 168.27(9) . 2_656 ?
Cu6 I4 Cu2A 49.20(5) . . ?
Cu6 I4 Cu2A 130.80(5) 2_656 . ?
Cu2C I4 Cu2A 156.58(8) 2_656 . ?
Cu2B I4 Cu2A 168.27(9) 2_656 . ?
Cu2A I4 Cu2A 180.0 2_656 . ?
Cu6 I4 Cu1 55.19(4) . . ?
Cu6 I4 Cu1 124.81(4) 2_656 . ?
Cu2C I4 Cu1 71.68(6) . . ?
Cu2C I4 Cu1 108.32(6) 2_656 . ?
Cu2B I4 Cu1 74.37(9) . . ?
Cu2B I4 Cu1 105.63(9) 2_656 . ?
Cu2A I4 Cu1 106.07(3) 2_656 . ?
Cu2A I4 Cu1 73.93(3) . . ?
Cu6 I4 Cu1 124.81(4) . 2_656 ?
Cu6 I4 Cu1 55.19(4) 2_656 2_656 ?
Cu2C I4 Cu1 108.32(6) . 2_656 ?
Cu2C I4 Cu1 71.68(6) 2_656 2_656 ?
Cu2B I4 Cu1 105.63(9) . 2_656 ?
Cu2B I4 Cu1 74.37(9) 2_656 2_656 ?
Cu2A I4 Cu1 73.93(3) 2_656 2_656 ?
Cu2A I4 Cu1 106.07(3) . 2_656 ?
Cu1 I4 Cu1 180.0 . 2_656 ?
Cu2C I5A Cu1 82.00(12) . . ?
Cu2B I5A Cu1 82.97(14) . . ?
Cu1 I5A Cu2A 82.19(12) . . ?
Cu2C I5B Cu1 73.2(5) . . ?
Cu1 I5B Cu2B 73.7(5) . . ?
Cu1 I5B Cu2A 72.7(5) . . ?
Cu2B I6 Cu5 107.32(9) . . ?
Cu2C I6 Cu5 106.26(7) . . ?
Cu2B I6 Cu3 73.07(12) . . ?
Cu2C I6 Cu3 85.08(8) . . ?
Cu5 I6 Cu3 77.97(3) . . ?
Cu5 I6 Cu2A 108.50(4) . . ?
Cu3 I6 Cu2A 62.54(4) . . ?
Cu2B I6 Cu4B 123.5(3) . . ?
Cu2C I6 Cu4B 133.4(3) . . ?
Cu5 I6 Cu4B 52.3(2) . . ?
Cu3 I6 Cu4B 52.5(2) . . ?
Cu2A I6 Cu4B 114.4(3) . . ?
Cu5 I7A Cu1 69.74(4) . 2_656 ?
Cu5 I7A Cu6 106.60(6) . 2_656 ?
Cu1 I7A Cu6 56.76(8) 2_656 2_656 ?
Cu5 I7B Cu1 70.3(2) . 2_656 ?
Cu5 I7B Cu6 102.8(4) . 2_656 ?
Cu1 I7B Cu6 52.0(3) 2_656 2_656 ?
Cu1 I8 Cu4A 115.81(3) 2_656 . ?
Cu1 I8 Cu3 105.98(2) 2_656 . ?
Cu4A I8 Cu3 57.18(3) . . ?
Cu1 I8 Cu5 62.30(2) 2_656 . ?
Cu4A I8 Cu5 53.63(3) . . ?
Cu3 I8 Cu5 70.38(2) . . ?
N4 Co1 N1 172.27(15) . . ?
N4 Co1 N3 78.70(15) . . ?
N1 Co1 N3 98.19(14) . . ?
N4 Co1 N2 94.56(15) . . ?
N1 Co1 N2 78.64(14) . . ?
N3 Co1 N2 95.86(14) . . ?
N4 Co1 N5 96.02(15) . . ?
N1 Co1 N5 91.17(14) . . ?
N3 Co1 N5 92.51(15) . . ?
N2 Co1 N5 167.62(15) . . ?
N4 Co1 N6 94.79(14) . . ?
N1 Co1 N6 89.47(14) . . ?
N3 Co1 N6 168.00(14) . . ?
N2 Co1 N6 94.69(14) . . ?
N5 Co1 N6 78.04(15) . . ?
N1 C1 C2 122.9(5) . . ?
N1 C1 H1 118.6 . . ?
C2 C1 H1 118.6 . . ?
C3 C2 C1 119.0(5) . . ?
C3 C2 H2 120.5 . . ?
C1 C2 H2 120.5 . . ?
C2 C3 C4 119.6(4) . . ?
C2 C3 H3 120.2 . . ?
C4 C3 H3 120.2 . . ?
C12 C4 C3 117.4(4) . . ?
C12 C4 C5 119.9(5) . . ?
C3 C4 C5 122.7(4) . . ?
C6 C5 C4 120.5(5) . . ?
C6 C5 H5 119.8 . . ?
C4 C5 H5 119.8 . . ?
C5 C6 C7 121.1(5) . . ?
C5 C6 H6 119.5 . . ?
C7 C6 H6 119.5 . . ?
C11 C7 C8 117.3(4) . . ?
C11 C7 C6 119.5(4) . . ?
C8 C7 C6 123.3(5) . . ?
C9 C8 C7 119.6(5) . . ?
C9 C8 H8 120.2 . . ?
C7 C8 H8 120.2 . . ?
C8 C9 C10 119.1(5) . . ?
C8 C9 H9 120.4 . . ?
C10 C9 H9 120.4 . . ?
N2 C10 C9 123.1(5) . . ?
N2 C10 H10 118.5 . . ?
C9 C10 H10 118.5 . . ?
N2 C11 C7 123.0(4) . . ?
N2 C11 C12 117.4(4) . . ?
C7 C11 C12 119.6(4) . . ?
N1 C12 C4 123.0(4) . . ?
N1 C12 C11 117.6(4) . . ?
C4 C12 C11 119.4(4) . . ?
N3 C13 C14 122.7(5) . . ?
N3 C13 H13 118.6 . . ?
C14 C13 H13 118.6 . . ?
C15 C14 C13 119.5(5) . . ?
C15 C14 H14 120.2 . . ?
C13 C14 H14 120.2 . . ?
C14 C15 C16 119.6(5) . . ?
C14 C15 H15 120.2 . . ?
C16 C15 H15 120.2 . . ?
C15 C16 C24 117.5(4) . . ?
C15 C16 C17 124.0(4) . . ?
C24 C16 C17 118.5(4) . . ?
C18 C17 C16 121.1(5) . . ?
C18 C17 H17 119.4 . . ?
C16 C17 H17 119.4 . . ?
C17 C18 C19 121.4(4) . . ?
C17 C18 H18 119.3 . . ?
C19 C18 H18 119.3 . . ?
C23 C19 C20 117.6(4) . . ?
C23 C19 C18 118.5(4) . . ?
C20 C19 C18 123.8(4) . . ?
C21 C20 C19 119.3(4) . . ?
C21 C20 H20 120.3 . . ?
C19 C20 H20 120.3 . . ?
C20 C21 C22 119.5(5) . . ?
C20 C21 H21 120.2 . . ?
C22 C21 H21 120.2 . . ?
N4 C22 C21 122.5(5) . . ?
N4 C22 H22 118.7 . . ?
C21 C22 H22 118.7 . . ?
N4 C23 C19 122.3(4) . . ?
N4 C23 C24 117.2(4) . . ?
C19 C23 C24 120.5(4) . . ?
N3 C24 C16 122.7(4) . . ?
N3 C24 C23 117.5(4) . . ?
C16 C24 C23 119.9(4) . . ?
N5 C25 C26 123.3(4) . . ?
N5 C25 H25 118.4 . . ?
C26 C25 H25 118.4 . . ?
C27 C26 C25 118.8(5) . . ?
C27 C26 H26 120.6 . . ?
C25 C26 H26 120.6 . . ?
C26 C27 C28 119.9(4) . . ?
C26 C27 H27 120.1 . . ?
C28 C27 H27 120.1 . . ?
C27 C28 C36 117.6(4) . . ?
C27 C28 C29 124.1(5) . . ?
C36 C28 C29 118.3(5) . . ?
C30 C29 C28 121.9(5) . . ?
C30 C29 H29 119.0 . . ?
C28 C29 H29 119.0 . . ?
C29 C30 C31 121.0(5) . . ?
C29 C30 H30 119.5 . . ?
C31 C30 H30 119.5 . . ?
C32 C31 C35 118.3(4) . . ?
C32 C31 C30 123.4(4) . . ?
C35 C31 C30 118.3(4) . . ?
C33 C32 C31 119.3(5) . . ?
C33 C32 H32 120.3 . . ?
C31 C32 H32 120.3 . . ?
C32 C33 C34 118.9(5) . . ?
C32 C33 H33 120.5 . . ?
C34 C33 H33 120.5 . . ?
N6 C34 C33 123.7(5) . . ?
N6 C34 H34 118.2 . . ?
C33 C34 H34 118.2 . . ?
N6 C35 C31 121.9(4) . . ?
N6 C35 C36 117.7(4) . . ?
C31 C35 C36 120.4(4) . . ?
N5 C36 C28 122.6(4) . . ?
N5 C36 C35 117.2(4) . . ?
C28 C36 C35 120.1(4) . . ?
C1 N1 C12 118.1(4) . . ?
C1 N1 Co1 128.8(3) . . ?
C12 N1 Co1 113.1(3) . . ?
C10 N2 C11 117.9(4) . . ?
C10 N2 Co1 128.8(3) . . ?
C11 N2 Co1 113.2(3) . . ?
C13 N3 C24 117.9(4) . . ?
C13 N3 Co1 129.0(3) . . ?
C24 N3 Co1 112.8(3) . . ?
C22 N4 C23 118.6(4) . . ?
C22 N4 Co1 127.6(3) . . ?
C23 N4 Co1 113.8(3) . . ?
C25 N5 C36 117.8(4) . . ?
C25 N5 Co1 128.0(3) . . ?
C36 N5 Co1 113.4(3) . . ?
C34 N6 C35 117.8(4) . . ?
C34 N6 Co1 129.4(3) . . ?
C35 N6 Co1 112.4(3) . . ?

loop_
_geom_bond_atom_site_label_1
_geom_bond_atom_site_label_2
_geom_bond_distance
_geom_bond_site_symmetry_2
_geom_bond_publ_flag
Cu1 Cu6 2.5045(16) . ?
Cu1 I5A 2.590(3) . ?
Cu1 I7A 2.601(2) 2_656 ?
Cu1 I8 2.6132(9) 2_656 ?
Cu1 I7B 2.724(11) 2_656 ?
Cu1 I5B 2.827(16) . ?
Cu1 I4 2.9069(8) . ?
Cu1 Cu5 2.9492(12) 2_656 ?
Cu2A Cu2B 0.587(4) . ?
Cu2A Cu2C 1.133(4) . ?
Cu2A Cu6 2.228(2) . ?
Cu2A I2 2.5737(17) . ?
Cu2A I5A 2.677(4) . ?
Cu2A I6 2.7052(16) . ?
Cu2A Cu3 2.8049(15) . ?
Cu2A I4 2.8507(15) . ?
Cu2A I5B 3.01(2) . ?
Cu2B Cu2C 0.561(4) . ?
Cu2B I6 2.461(4) . ?
Cu2B I5A 2.530(5) . ?
Cu2B Cu6 2.547(4) . ?
Cu2B I4 2.699(4) . ?
Cu2B I5B 2.83(2) . ?
Cu2C I5A 2.357(4) . ?
Cu2C I6 2.519(3) . ?
Cu2C I5B 2.62(2) . ?
Cu2C I4 2.631(3) . ?
Cu2C Cu6 2.830(3) . ?
Cu3 Cu4B 2.494(11) . ?
Cu3 I2 2.5751(7) . ?
Cu3 Cu4A 2.6004(10) . ?
Cu3 I6 2.6985(8) . ?
Cu3 I1 2.7119(7) . ?
Cu3 I8 2.7449(7) . ?
Cu4A Cu4B 0.767(17) . ?
Cu4A I3A 2.5015(10) . ?
Cu4A I1 2.5212(9) . ?
Cu4A Cu5 2.6050(12) . ?
Cu4A I3B 2.637(13) . ?
Cu4A I8 2.6880(12) . ?
Cu4B Cu5 2.456(11) . ?
Cu4B I3B 2.501(16) . ?
Cu4B I1 2.505(11) . ?
Cu4B I3A 2.531(11) . ?
Cu4B I6 2.920(15) . ?
Cu5 I7B 2.372(16) . ?
Cu5 I3B 2.549(12) . ?
Cu5 I7A 2.557(3) . ?
Cu5 I6 2.6170(8) . ?
Cu5 I3A 2.6376(10) . ?
Cu5 Cu1 2.9492(12) 2_656 ?
Cu5 I8 3.0434(11) . ?
Cu6 I4 2.4182(13) . ?
Cu6 I2 2.5421(14) . ?
Cu6 I7A 2.666(4) 2_656 ?
Cu6 I7B 2.96(2) 2_656 ?
I3A I3B 0.55(3) . ?
I4 Cu6 2.4183(13) 2_656 ?
I4 Cu2C 2.631(3) 2_656 ?
I4 Cu2B 2.699(4) 2_656 ?
I4 Cu2A 2.8507(15) 2_656 ?
I4 Cu1 2.9069(8) 2_656 ?
I7A Cu1 2.601(2) 2_656 ?
I7A Cu6 2.666(4) 2_656 ?
I7B Cu1 2.724(11) 2_656 ?
I7B Cu6 2.96(2) 2_656 ?
I8 Cu1 2.6132(9) 2_656 ?
Co1 N4 2.102(4) . ?
Co1 N1 2.123(4) . ?
Co1 N3 2.127(4) . ?
Co1 N2 2.128(4) . ?
Co1 N5 2.128(4) . ?
Co1 N6 2.150(4) . ?
C1 N1 1.326(6) . ?
C1 C2 1.407(7) . ?
C1 H1 0.9500 . ?
C2 C3 1.371(7) . ?
C2 H2 0.9500 . ?
C3 C4 1.406(7) . ?
C3 H3 0.9500 . ?
C4 C12 1.403(6) . ?
C4 C5 1.423(7) . ?
C5 C6 1.362(8) . ?
C5 H5 0.9500 . ?
C6 C7 1.424(7) . ?
C6 H6 0.9500 . ?
C7 C11 1.404(6) . ?
C7 C8 1.412(7) . ?
C8 C9 1.364(7) . ?
C8 H8 0.9500 . ?
C9 C10 1.402(7) . ?
C9 H9 0.9500 . ?
C10 N2 1.328(6) . ?
C10 H10 0.9500 . ?
C11 N2 1.356(6) . ?
C11 C12 1.438(6) . ?
C12 N1 1.361(6) . ?
C13 N3 1.326(6) . ?
C13 C14 1.403(7) . ?
C13 H13 0.9500 . ?
C14 C15 1.364(7) . ?
C14 H14 0.9500 . ?
C15 C16 1.402(7) . ?
C15 H15 0.9500 . ?
C16 C24 1.406(6) . ?
C16 C17 1.442(7) . ?
C17 C18 1.345(7) . ?
C17 H17 0.9500 . ?
C18 C19 1.432(7) . ?
C18 H18 0.9500 . ?
C19 C23 1.403(6) . ?
C19 C20 1.414(7) . ?
C20 C21 1.365(7) . ?
C20 H20 0.9500 . ?
C21 C22 1.406(7) . ?
C21 H21 0.9500 . ?
C22 N4 1.324(6) . ?
C22 H22 0.9500 . ?
C23 N4 1.367(6) . ?
C23 C24 1.426(6) . ?
C24 N3 1.367(5) . ?
C25 N5 1.333(6) . ?
C25 C26 1.396(7) . ?
C25 H25 0.9500 . ?
C26 C27 1.370(7) . ?
C26 H26 0.9500 . ?
C27 C28 1.398(7) . ?
C27 H27 0.9500 . ?
C28 C36 1.408(7) . ?
C28 C29 1.437(7) . ?
C29 C30 1.350(7) . ?
C29 H29 0.9500 . ?
C30 C31 1.449(7) . ?
C30 H30 0.9500 . ?
C31 C32 1.390(7) . ?
C31 C35 1.405(6) . ?
C32 C33 1.371(7) . ?
C32 H32 0.9500 . ?
C33 C34 1.388(7) . ?
C33 H33 0.9500 . ?
C34 N6 1.324(6) . ?
C34 H34 0.9500 . ?
C35 N6 1.362(6) . ?
C35 C36 1.438(6) . ?
C36 N5 1.360(6) . ?

loop_
_geom_torsion_atom_site_label_1
_geom_torsion_atom_site_label_2
_geom_torsion_atom_site_label_3
_geom_torsion_atom_site_label_4
_geom_torsion
_geom_torsion_site_symmetry_1
_geom_torsion_site_symmetry_2
_geom_torsion_site_symmetry_3
_geom_torsion_site_symmetry_4
_geom_torsion_publ_flag
Cu6 Cu2A Cu2B Cu2C -47(3) . . . . ?
I2 Cu2A Cu2B Cu2C -134(2) . . . . ?
I5A Cu2A Cu2B Cu2C 29(3) . . . . ?
I6 Cu2A Cu2B Cu2C 165(3) . . . . ?
Cu3 Cu2A Cu2B Cu2C -169(3) . . . . ?
I4 Cu2A Cu2B Cu2C -76(3) . . . . ?
I5B Cu2A Cu2B Cu2C 32(3) . . . . ?
Cu2C Cu2A Cu2B I6 -165(3) . . . . ?
Cu6 Cu2A Cu2B I6 148.42(15) . . . . ?
I2 Cu2A Cu2B I6 61(2) . . . . ?
I5A Cu2A Cu2B I6 -136.1(4) . . . . ?
Cu3 Cu2A Cu2B I6 26.3(4) . . . . ?
I4 Cu2A Cu2B I6 119.3(4) . . . . ?
I5B Cu2A Cu2B I6 -132.6(5) . . . . ?
Cu2C Cu2A Cu2B I5A -29(3) . . . . ?
Cu6 Cu2A Cu2B I5A -75.5(3) . . . . ?
I2 Cu2A Cu2B I5A -163(2) . . . . ?
I6 Cu2A Cu2B I5A 136.1(4) . . . . ?
Cu3 Cu2A Cu2B I5A 162.45(11) . . . . ?
I4 Cu2A Cu2B I5A -104.6(3) . . . . ?
I5B Cu2A Cu2B I5A 3.5(2) . . . . ?
Cu2C Cu2A Cu2B Cu6 47(3) . . . . ?
I2 Cu2A Cu2B Cu6 -88(2) . . . . ?
I5A Cu2A Cu2B Cu6 75.5(3) . . . . ?
I6 Cu2A Cu2B Cu6 -148.42(15) . . . . ?
Cu3 Cu2A Cu2B Cu6 -122.1(4) . . . . ?
I4 Cu2A Cu2B Cu6 -29.1(4) . . . . ?
I5B Cu2A Cu2B Cu6 79.0(4) . . . . ?
Cu2C Cu2A Cu2B I4 76(3) . . . . ?
Cu6 Cu2A Cu2B I4 29.1(4) . . . . ?
I2 Cu2A Cu2B I4 -58(2) . . . . ?
I5A Cu2A Cu2B I4 104.6(3) . . . . ?
I6 Cu2A Cu2B I4 -119.3(4) . . . . ?
Cu3 Cu2A Cu2B I4 -93.0(3) . . . . ?
I5B Cu2A Cu2B I4 108.1(4) . . . . ?
Cu2C Cu2A Cu2B I5B -32(3) . . . . ?
Cu6 Cu2A Cu2B I5B -79.0(4) . . . . ?
I2 Cu2A Cu2B I5B -166.6(19) . . . . ?
I5A Cu2A Cu2B I5B -3.5(2) . . . . ?
I6 Cu2A Cu2B I5B 132.6(5) . . . . ?
Cu3 Cu2A Cu2B I5B 158.9(2) . . . . ?
I4 Cu2A Cu2B I5B -108.1(4) . . . . ?
I6 Cu2B Cu2C Cu2A 166(3) . . . . ?
I5A Cu2B Cu2C Cu2A 31(3) . . . . ?
Cu6 Cu2B Cu2C Cu2A -39(3) . . . . ?
I4 Cu2B Cu2C Cu2A -80(3) . . . . ?
I5B Cu2B Cu2C Cu2A 36(3) . . . . ?
Cu2A Cu2B Cu2C I5A -31(3) . . . . ?
I6 Cu2B Cu2C I5A 134.20(17) . . . . ?
Cu6 Cu2B Cu2C I5A -70.3(5) . . . . ?
I4 Cu2B Cu2C I5A -110.9(2) . . . . ?
I5B Cu2B Cu2C I5A 4.6(2) . . . . ?
Cu2A Cu2B Cu2C I6 -166(3) . . . . ?
I5A Cu2B Cu2C I6 -134.20(17) . . . . ?
Cu6 Cu2B Cu2C I6 155.5(4) . . . . ?
I4 Cu2B Cu2C I6 114.94(10) . . . . ?
I5B Cu2B Cu2C I6 -129.6(3) . . . . ?
Cu2A Cu2B Cu2C I5B -36(3) . . . . ?
I6 Cu2B Cu2C I5B 129.6(3) . . . . ?
I5A Cu2B Cu2C I5B -4.6(2) . . . . ?
Cu6 Cu2B Cu2C I5B -74.9(5) . . . . ?
I4 Cu2B Cu2C I5B -115.5(4) . . . . ?
Cu2A Cu2B Cu2C I4 80(3) . . . . ?
I6 Cu2B Cu2C I4 -114.94(10) . . . . ?
I5A Cu2B Cu2C I4 110.9(2) . . . . ?
Cu6 Cu2B Cu2C I4 40.6(4) . . . . ?
I5B Cu2B Cu2C I4 115.5(4) . . . . ?
Cu2A Cu2B Cu2C Cu6 39(3) . . . . ?
I6 Cu2B Cu2C Cu6 -155.5(4) . . . . ?
I5A Cu2B Cu2C Cu6 70.3(5) . . . . ?
I4 Cu2B Cu2C Cu6 -40.6(4) . . . . ?
I5B Cu2B Cu2C Cu6 74.9(5) . . . . ?
Cu6 Cu2A Cu2C Cu2B 136(3) . . . . ?
Cu6 Cu2A Cu2C I5A -74.70(13) . . . . ?
I6 Cu2A Cu2C I5A 135.18(13) . . . . ?
Cu3 Cu2A Cu2C I5A 161.32(9) . . . . ?
I4 Cu2A Cu2C I5A -110.19(12) . . . . ?
I5B Cu2A Cu2C I5A 4.0(2) . . . . ?
Cu6 Cu2A Cu2C I6 150.12(8) . . . . ?
I5A Cu2A Cu2C I6 -135.18(13) . . . . ?
Cu3 Cu2A Cu2C I6 26.14(15) . . . . ?
I4 Cu2A Cu2C I6 114.64(10) . . . . ?
I5B Cu2A Cu2C I6 -131.2(3) . . . . ?
Cu6 Cu2A Cu2C I5B -78.7(3) . . . . ?
I5A Cu2A Cu2C I5B -4.0(2) . . . . ?
I6 Cu2A Cu2C I5B 131.2(3) . . . . ?
Cu3 Cu2A Cu2C I5B 157.3(3) . . . . ?
I4 Cu2A Cu2C I5B -114.2(3) . . . . ?
Cu6 Cu2A Cu2C I4 35.49(12) . . . . ?
I5A Cu2A Cu2C I4 110.19(12) . . . . ?
I6 Cu2A Cu2C I4 -114.64(10) . . . . ?
Cu3 Cu2A Cu2C I4 -88.50(12) . . . . ?
I5B Cu2A Cu2C I4 114.2(3) . . . . ?
I5A Cu2A Cu2C Cu6 74.70(13) . . . . ?
I6 Cu2A Cu2C Cu6 -150.12(8) . . . . ?
Cu3 Cu2A Cu2C Cu6 -123.98(16) . . . . ?
I4 Cu2A Cu2C Cu6 -35.49(12) . . . . ?
I5B Cu2A Cu2C Cu6 78.7(3) . . . . ?
Cu2B Cu2A Cu3 Cu4B -14.9(7) . . . . ?
Cu2C Cu2A Cu3 Cu4B -16.9(5) . . . . ?
Cu6 Cu2A Cu3 Cu4B -143.2(4) . . . . ?
I2 Cu2A Cu3 Cu4B 173.9(4) . . . . ?
I5A Cu2A Cu3 Cu4B 78.4(5) . . . . ?
I6 Cu2A Cu3 Cu4B 11.8(4) . . . . ?
I4 Cu2A Cu3 Cu4B -86.6(4) . . . . ?
I5B Cu2A Cu3 Cu4B 69.2(7) . . . . ?
Cu2B Cu2A Cu3 I2 171.2(5) . . . . ?
Cu2C Cu2A Cu3 I2 169.19(19) . . . . ?
Cu6 Cu2A Cu3 I2 42.94(6) . . . . ?
I5A Cu2A Cu3 I2 -95.5(3) . . . . ?
I6 Cu2A Cu3 I2 -162.14(4) . . . . ?
I4 Cu2A Cu3 I2 99.52(5) . . . . ?
I5B Cu2A Cu3 I2 -104.7(6) . . . . ?
Cu2B Cu2A Cu3 Cu4A 2.6(5) . . . . ?
Cu2C Cu2A Cu3 Cu4A 0.6(2) . . . . ?
Cu6 Cu2A Cu3 Cu4A -125.68(8) . . . . ?
I2 Cu2A Cu3 Cu4A -168.62(7) . . . . ?
I5A Cu2A Cu3 Cu4A 95.8(3) . . . . ?
I6 Cu2A Cu3 Cu4A 29.24(7) . . . . ?
I4 Cu2A Cu3 Cu4A -69.10(8) . . . . ?
I5B Cu2A Cu3 Cu4A 86.7(6) . . . . ?
Cu2B Cu2A Cu3 I6 -26.6(5) . . . . ?
Cu2C Cu2A Cu3 I6 -28.67(17) . . . . ?
Cu6 Cu2A Cu3 I6 -154.92(8) . . . . ?
I2 Cu2A Cu3 I6 162.14(4) . . . . ?
I5A Cu2A Cu3 I6 66.6(3) . . . . ?
I4 Cu2A Cu3 I6 -98.34(5) . . . . ?
I5B Cu2A Cu3 I6 57.5(6) . . . . ?
Cu2B Cu2A Cu3 I1 -99.9(5) . . . . ?
Cu2C Cu2A Cu3 I1 -101.92(19) . . . . ?
Cu6 Cu2A Cu3 I1 131.84(7) . . . . ?
I2 Cu2A Cu3 I1 88.90(8) . . . . ?
I5A Cu2A Cu3 I1 -6.6(4) . . . . ?
I6 Cu2A Cu3 I1 -73.24(8) . . . . ?
I4 Cu2A Cu3 I1 -171.59(5) . . . . ?
I5B Cu2A Cu3 I1 -15.8(6) . . . . ?
Cu2B Cu2A Cu3 I8 71.5(5) . . . . ?
Cu2C Cu2A Cu3 I8 69.46(18) . . . . ?
Cu6 Cu2A Cu3 I8 -56.79(8) . . . . ?
I2 Cu2A Cu3 I8 -99.73(3) . . . . ?
I5A Cu2A Cu3 I8 164.7(3) . . . . ?
I6 Cu2A Cu3 I8 98.13(3) . . . . ?
I4 Cu2A Cu3 I8 -0.21(6) . . . . ?
I5B Cu2A Cu3 I8 155.6(6) . . . . ?
I2 Cu3 Cu4A Cu4B 159.5(8) . . . . ?
I6 Cu3 Cu4A Cu4B -30.3(8) . . . . ?
I1 Cu3 Cu4A Cu4B 86.8(8) . . . . ?
I8 Cu3 Cu4A Cu4B -145.1(9) . . . . ?
Cu2A Cu3 Cu4A Cu4B -55.2(9) . . . . ?
Cu4B Cu3 Cu4A I3A 56.7(8) . . . . ?
I2 Cu3 Cu4A I3A -143.77(12) . . . . ?
I6 Cu3 Cu4A I3A 26.42(10) . . . . ?
I1 Cu3 Cu4A I3A 143.45(12) . . . . ?
I8 Cu3 Cu4A I3A -88.39(10) . . . . ?
Cu2A Cu3 Cu4A I3A 1.51(15) . . . . ?
Cu4B Cu3 Cu4A I1 -86.8(8) . . . . ?
I2 Cu3 Cu4A I1 72.78(13) . . . . ?
I6 Cu3 Cu4A I1 -117.03(3) . . . . ?
I8 Cu3 Cu4A I1 128.16(4) . . . . ?
Cu2A Cu3 Cu4A I1 -141.94(6) . . . . ?
Cu4B Cu3 Cu4A Cu5 72.3(8) . . . . ?
I2 Cu3 Cu4A Cu5 -128.15(12) . . . . ?
I6 Cu3 Cu4A Cu5 42.03(4) . . . . ?
I1 Cu3 Cu4A Cu5 159.07(6) . . . . ?
I8 Cu3 Cu4A Cu5 -72.78(3) . . . . ?
Cu2A Cu3 Cu4A Cu5 17.12(8) . . . . ?
Cu4B Cu3 Cu4A I3B 44.3(10) . . . . ?
I2 Cu3 Cu4A I3B -156.1(6) . . . . ?
I6 Cu3 Cu4A I3B 14.0(6) . . . . ?
I1 Cu3 Cu4A I3B 131.1(6) . . . . ?
I8 Cu3 Cu4A I3B -100.8(6) . . . . ?
Cu2A Cu3 Cu4A I3B -10.9(6) . . . . ?
Cu4B Cu3 Cu4A I8 145.1(8) . . . . ?
I2 Cu3 Cu4A I8 -55.38(12) . . . . ?
I6 Cu3 Cu4A I8 114.81(2) . . . . ?
I1 Cu3 Cu4A I8 -128.16(4) . . . . ?
Cu2A Cu3 Cu4A I8 89.90(7) . . . . ?
I3A Cu4A Cu4B Cu5 -62.8(3) . . . . ?
I1 Cu4A Cu4B Cu5 150.6(4) . . . . ?
Cu3 Cu4A Cu4B Cu5 85.0(4) . . . . ?
I3B Cu4A Cu4B Cu5 -61.9(4) . . . . ?
I8 Cu4A Cu4B Cu5 46.9(8) . . . . ?
I3A Cu4A Cu4B Cu3 -147.7(3) . . . . ?
I1 Cu4A Cu4B Cu3 65.6(2) . . . . ?
Cu5 Cu4A Cu4B Cu3 -85.0(4) . . . . ?
I3B Cu4A Cu4B Cu3 -146.9(6) . . . . ?
I8 Cu4A Cu4B Cu3 -38.0(8) . . . . ?
I3A Cu4A Cu4B I3B -0.8(3) . . . . ?
I1 Cu4A Cu4B I3B -147.5(5) . . . . ?
Cu3 Cu4A Cu4B I3B 146.9(6) . . . . ?
Cu5 Cu4A Cu4B I3B 61.9(4) . . . . ?
I8 Cu4A Cu4B I3B 108.9(6) . . . . ?
I3A Cu4A Cu4B I1 146.7(2) . . . . ?
Cu3 Cu4A Cu4B I1 -65.6(2) . . . . ?
Cu5 Cu4A Cu4B I1 -150.6(4) . . . . ?
I3B Cu4A Cu4B I1 147.5(5) . . . . ?
I8 Cu4A Cu4B I1 -103.6(5) . . . . ?
I1 Cu4A Cu4B I3A -146.7(2) . . . . ?
Cu3 Cu4A Cu4B I3A 147.7(3) . . . . ?
Cu5 Cu4A Cu4B I3A 62.8(3) . . . . ?
I3B Cu4A Cu4B I3A 0.8(3) . . . . ?
I8 Cu4A Cu4B I3A 109.7(5) . . . . ?
I3A Cu4A Cu4B I6 -106.2(12) . . . . ?
I1 Cu4A Cu4B I6 107.1(12) . . . . ?
Cu3 Cu4A Cu4B I6 41.6(10) . . . . ?
Cu5 Cu4A Cu4B I6 -43.4(10) . . . . ?
I3B Cu4A Cu4B I6 -105.3(13) . . . . ?
I8 Cu4A Cu4B I6 3.5(17) . . . . ?
I6 Cu3 Cu4B Cu4A 147.4(9) . . . . ?
I1 Cu3 Cu4B Cu4A -82.0(8) . . . . ?
I8 Cu3 Cu4B Cu4A 31.0(8) . . . . ?
Cu2A Cu3 Cu4B Cu4A 136.6(7) . . . . ?
Cu4A Cu3 Cu4B Cu5 -92.6(9) . . . . ?
I6 Cu3 Cu4B Cu5 54.8(3) . . . . ?
I1 Cu3 Cu4B Cu5 -174.6(7) . . . . ?
I8 Cu3 Cu4B Cu5 -61.6(4) . . . . ?
Cu2A Cu3 Cu4B Cu5 44.0(6) . . . . ?
I6 Cu3 Cu4B I3B 55.5(18) . . . . ?
I8 Cu3 Cu4B I3B -60.9(18) . . . . ?
Cu4A Cu3 Cu4B I1 82.0(8) . . . . ?
I6 Cu3 Cu4B I1 -130.6(4) . . . . ?
I8 Cu3 Cu4B I1 113.0(3) . . . . ?
Cu2A Cu3 Cu4B I1 -141.40(13) . . . . ?
Cu4A Cu3 Cu4B I3A -69.2(14) . . . . ?
I6 Cu3 Cu4B I3A 78.3(13) . . . . ?
I1 Cu3 Cu4B I3A -151.2(16) . . . . ?
I8 Cu3 Cu4B I3A -38.1(13) . . . . ?
Cu2A Cu3 Cu4B I3A 67.4(15) . . . . ?
Cu4A Cu3 Cu4B I6 -147.4(9) . . . . ?
I1 Cu3 Cu4B I6 130.6(4) . . . . ?
I8 Cu3 Cu4B I6 -116.40(15) . . . . ?
Cu2A Cu3 Cu4B I6 -10.8(4) . . . . ?
Cu3 Cu4B Cu5 I7B 139.7(16) . . . . ?
I1 Cu4B Cu5 I7B 129.8(15) . . . . ?
I6 Cu4B Cu5 I7B -164.0(18) . . . . ?
Cu4A Cu4B Cu5 I3B 90.5(11) . . . . ?
Cu3 Cu4B Cu5 I3B 179.6(10) . . . . ?
I3A Cu4B Cu5 I3B 14.0(7) . . . . ?
I6 Cu4B Cu5 I3B -124.1(8) . . . . ?
Cu3 Cu4B Cu5 I7A 118.5(14) . . . . ?
I3B Cu4B Cu5 I7A -61.1(19) . . . . ?
I1 Cu4B Cu5 I7A 108.5(15) . . . . ?
I3A Cu4B Cu5 I7A -47.1(18) . . . . ?
I6 Cu4B Cu5 I7A 174.8(15) . . . . ?
Cu3 Cu4B Cu5 Cu4A 89.1(9) . . . . ?
I3B Cu4B Cu5 Cu4A -90.5(11) . . . . ?
I1 Cu4B Cu5 Cu4A 79.1(17) . . . . ?
I3A Cu4B Cu5 Cu4A -76.5(8) . . . . ?
I6 Cu4B Cu5 Cu4A 145.4(9) . . . . ?
Cu4A Cu4B Cu5 I6 -145.4(9) . . . . ?
Cu3 Cu4B Cu5 I6 -56.3(3) . . . . ?
I3B Cu4B Cu5 I6 124.1(8) . . . . ?
I1 Cu4B Cu5 I6 -66.3(15) . . . . ?
I3A Cu4B Cu5 I6 138.1(4) . . . . ?
Cu4A Cu4B Cu5 I3A 76.5(8) . . . . ?
Cu3 Cu4B Cu5 I3A 165.6(6) . . . . ?
I3B Cu4B Cu5 I3A -14.0(7) . . . . ?
I1 Cu4B Cu5 I3A 155.7(19) . . . . ?
I6 Cu4B Cu5 I3A -138.1(4) . . . . ?
Cu4A Cu4B Cu5 Cu1 -41.2(10) . . . 2_656 ?
Cu3 Cu4B Cu5 Cu1 47.9(6) . . . 2_656 ?
I3B Cu4B Cu5 Cu1 -131.7(7) . . . 2_656 ?
I1 Cu4B Cu5 Cu1 38.0(18) . . . 2_656 ?
I3A Cu4B Cu5 Cu1 -117.70(17) . . . 2_656 ?
I6 Cu4B Cu5 Cu1 104.2(3) . . . 2_656 ?
Cu4A Cu4B Cu5 I8 -34.5(7) . . . . ?
Cu3 Cu4B Cu5 I8 54.6(3) . . . . ?
I3B Cu4B Cu5 I8 -125.0(8) . . . . ?
I1 Cu4B Cu5 I8 44.7(15) . . . . ?
I3A Cu4B Cu5 I8 -111.0(4) . . . . ?
I6 Cu4B Cu5 I8 110.91(15) . . . . ?
Cu4B Cu4A Cu5 I7B -155.9(12) . . . . ?
I3A Cu4A Cu5 I7B -63.0(9) . . . . ?
I1 Cu4A Cu5 I7B 157.1(9) . . . . ?
Cu3 Cu4A Cu5 I7B 128.2(9) . . . . ?
I3B Cu4A Cu5 I7B -76.0(11) . . . . ?
I8 Cu4A Cu5 I7B 63.9(9) . . . . ?
I3A Cu4A Cu5 Cu4B 92.9(9) . . . . ?
I1 Cu4A Cu5 Cu4B -47.0(8) . . . . ?
Cu3 Cu4A Cu5 Cu4B -76.0(8) . . . . ?
I3B Cu4A Cu5 Cu4B 79.9(11) . . . . ?
I8 Cu4A Cu5 Cu4B -140.2(9) . . . . ?
Cu4B Cu4A Cu5 I3B -79.9(11) . . . . ?
I3A Cu4A Cu5 I3B 13.0(6) . . . . ?
I1 Cu4A Cu5 I3B -126.8(7) . . . . ?
Cu3 Cu4A Cu5 I3B -155.8(7) . . . . ?
I8 Cu4A Cu5 I3B 139.9(7) . . . . ?
Cu4B Cu4A Cu5 I7A -168.3(9) . . . . ?
I3A Cu4A Cu5 I7A -75.4(2) . . . . ?
I1 Cu4A Cu5 I7A 144.69(19) . . . . ?
Cu3 Cu4A Cu5 I7A 115.7(2) . . . . ?
I3B Cu4A Cu5 I7A -88.5(7) . . . . ?
I8 Cu4A Cu5 I7A 51.46(19) . . . . ?
Cu4B Cu4A Cu5 I6 32.5(9) . . . . ?
I3A Cu4A Cu5 I6 125.35(6) . . . . ?
I1 Cu4A Cu5 I6 -14.52(9) . . . . ?
Cu3 Cu4A Cu5 I6 -43.51(3) . . . . ?
I3B Cu4A Cu5 I6 112.3(7) . . . . ?
I8 Cu4A Cu5 I6 -107.75(3) . . . . ?
Cu4B Cu4A Cu5 I3A -92.9(9) . . . . ?
I1 Cu4A Cu5 I3A -139.87(11) . . . . ?
Cu3 Cu4A Cu5 I3A -168.86(7) . . . . ?
I3B Cu4A Cu5 I3A -13.0(6) . . . . ?
I8 Cu4A Cu5 I3A 126.89(6) . . . . ?
Cu4B Cu4A Cu5 Cu1 143.7(9) . . . 2_656 ?
I3A Cu4A Cu5 Cu1 -123.38(6) . . . 2_656 ?
I1 Cu4A Cu5 Cu1 96.75(9) . . . 2_656 ?
Cu3 Cu4A Cu5 Cu1 67.76(5) . . . 2_656 ?
I3B Cu4A Cu5 Cu1 -136.4(7) . . . 2_656 ?
I8 Cu4A Cu5 Cu1 3.51(3) . . . 2_656 ?
Cu4B Cu4A Cu5 I8 140.2(9) . . . . ?
I3A Cu4A Cu5 I8 -126.89(6) . . . . ?
I1 Cu4A Cu5 I8 93.24(7) . . . . ?
Cu3 Cu4A Cu5 I8 64.25(3) . . . . ?
I3B Cu4A Cu5 I8 -139.9(7) . . . . ?
Cu2B Cu2A Cu6 I4 -33.6(5) . . . . ?
Cu2C Cu2A Cu6 I4 -40.70(16) . . . . ?
I2 Cu2A Cu6 I4 131.75(5) . . . . ?
I5A Cu2A Cu6 I4 -98.77(5) . . . . ?
I6 Cu2A Cu6 I4 41.35(17) . . . . ?
Cu3 Cu2A Cu6 I4 92.05(5) . . . . ?
I5B Cu2A Cu6 I4 -98.22(16) . . . . ?
Cu2B Cu2A Cu6 Cu1 37.0(5) . . . . ?
Cu2C Cu2A Cu6 Cu1 29.98(17) . . . . ?
I2 Cu2A Cu6 Cu1 -157.57(6) . . . . ?
I5A Cu2A Cu6 Cu1 -28.09(5) . . . . ?
I6 Cu2A Cu6 Cu1 112.03(16) . . . . ?
Cu3 Cu2A Cu6 Cu1 162.72(5) . . . . ?
I4 Cu2A Cu6 Cu1 70.67(4) . . . . ?
I5B Cu2A Cu6 Cu1 -27.54(16) . . . . ?
Cu2B Cu2A Cu6 I2 -165.4(5) . . . . ?
Cu2C Cu2A Cu6 I2 -172.45(17) . . . . ?
I5A Cu2A Cu6 I2 129.48(5) . . . . ?
I6 Cu2A Cu6 I2 -90.40(16) . . . . ?
Cu3 Cu2A Cu6 I2 -39.70(5) . . . . ?
I4 Cu2A Cu6 I2 -131.75(5) . . . . ?
I5B Cu2A Cu6 I2 130.03(16) . . . . ?
Cu2C Cu2A Cu6 Cu2B -7.1(6) . . . . ?
I2 Cu2A Cu6 Cu2B 165.4(5) . . . . ?
I5A Cu2A Cu6 Cu2B -65.1(5) . . . . ?
I6 Cu2A Cu6 Cu2B 75.0(5) . . . . ?
Cu3 Cu2A Cu6 Cu2B 125.7(6) . . . . ?
I4 Cu2A Cu6 Cu2B 33.6(5) . . . . ?
I5B Cu2A Cu6 Cu2B -64.6(5) . . . . ?
Cu2B Cu2A Cu6 I7A 77.1(6) . . . 2_656 ?
Cu2C Cu2A Cu6 I7A 70.0(2) . . . 2_656 ?
I2 Cu2A Cu6 I7A -117.54(13) . . . 2_656 ?
I5A Cu2A Cu6 I7A 11.94(15) . . . 2_656 ?
I6 Cu2A Cu6 I7A 152.06(12) . . . 2_656 ?
Cu3 Cu2A Cu6 I7A -157.25(11) . . . 2_656 ?
I4 Cu2A Cu6 I7A 110.71(14) . . . 2_656 ?
I5B Cu2A Cu6 I7A 12.5(2) . . . 2_656 ?
Cu2B Cu2A Cu6 Cu2C 7.1(6) . . . . ?
I2 Cu2A Cu6 Cu2C 172.45(17) . . . . ?
I5A Cu2A Cu6 Cu2C -58.07(16) . . . . ?
I6 Cu2A Cu6 Cu2C 82.0(2) . . . . ?
Cu3 Cu2A Cu6 Cu2C 132.74(18) . . . . ?
I4 Cu2A Cu6 Cu2C 40.70(16) . . . . ?
I5B Cu2A Cu6 Cu2C -57.5(2) . . . . ?
Cu2B Cu2A Cu6 I7B 73.2(7) . . . 2_656 ?
Cu2C Cu2A Cu6 I7B 66.1(5) . . . 2_656 ?
I2 Cu2A Cu6 I7B -121.5(4) . . . 2_656 ?
I5A Cu2A Cu6 I7B 8.0(4) . . . 2_656 ?
I6 Cu2A Cu6 I7B 148.1(4) . . . 2_656 ?
Cu3 Cu2A Cu6 I7B -161.2(4) . . . 2_656 ?
I4 Cu2A Cu6 I7B 106.8(4) . . . 2_656 ?
I5B Cu2A Cu6 I7B 8.6(5) . . . 2_656 ?
I5A Cu1 Cu6 Cu2A 29.28(6) . . . . ?
I7A Cu1 Cu6 Cu2A 154.73(8) 2_656 . . . ?
I8 Cu1 Cu6 Cu2A -107.18(11) 2_656 . . . ?
I7B Cu1 Cu6 Cu2A 156.9(2) 2_656 . . . ?
I5B Cu1 Cu6 Cu2A 29.44(18) . . . . ?
I4 Cu1 Cu6 Cu2A -73.53(5) . . . . ?
Cu5 Cu1 Cu6 Cu2A -164.19(6) 2_656 . . . ?
I5A Cu1 Cu6 I4 102.81(4) . . . . ?
I7A Cu1 Cu6 I4 -131.74(6) 2_656 . . . ?
I8 Cu1 Cu6 I4 -33.65(11) 2_656 . . . ?
I7B Cu1 Cu6 I4 -129.6(2) 2_656 . . . ?
I5B Cu1 Cu6 I4 102.97(18) . . . . ?
Cu5 Cu1 Cu6 I4 -90.66(4) 2_656 . . . ?
I5A Cu1 Cu6 I2 -14.00(12) . . . . ?
I7A Cu1 Cu6 I2 111.45(13) 2_656 . . . ?
I8 Cu1 Cu6 I2 -150.46(9) 2_656 . . . ?
I7B Cu1 Cu6 I2 113.6(3) 2_656 . . . ?
I5B Cu1 Cu6 I2 -13.8(2) . . . . ?
I4 Cu1 Cu6 I2 -116.81(13) . . . . ?
Cu5 Cu1 Cu6 I2 152.53(11) 2_656 . . . ?
I5A Cu1 Cu6 Cu2B 36.44(10) . . . . ?
I7A Cu1 Cu6 Cu2B 161.89(11) 2_656 . . . ?
I8 Cu1 Cu6 Cu2B -100.03(13) 2_656 . . . ?
I7B Cu1 Cu6 Cu2B 164.1(3) 2_656 . . . ?
I5B Cu1 Cu6 Cu2B 36.6(2) . . . . ?
I4 Cu1 Cu6 Cu2B -66.37(10) . . . . ?
Cu5 Cu1 Cu6 Cu2B -157.03(10) 2_656 . . . ?
I5A Cu1 Cu6 I7A -125.45(5) . . . 2_656 ?
I8 Cu1 Cu6 I7A 98.08(11) 2_656 . . 2_656 ?
I7B Cu1 Cu6 I7A 2.2(2) 2_656 . . 2_656 ?
I5B Cu1 Cu6 I7A -125.29(18) . . . 2_656 ?
I4 Cu1 Cu6 I7A 131.74(6) . . . 2_656 ?
Cu5 Cu1 Cu6 I7A 41.08(5) 2_656 . . 2_656 ?
I5A Cu1 Cu6 Cu2C 40.49(7) . . . . ?
I7A Cu1 Cu6 Cu2C 165.94(8) 2_656 . . . ?
I8 Cu1 Cu6 Cu2C -95.97(12) 2_656 . . . ?
I7B Cu1 Cu6 Cu2C 168.1(2) 2_656 . . . ?
I5B Cu1 Cu6 Cu2C 40.65(19) . . . . ?
I4 Cu1 Cu6 Cu2C -62.32(6) . . . . ?
Cu5 Cu1 Cu6 Cu2C -152.98(7) 2_656 . . . ?
I5A Cu1 Cu6 I7B -127.6(2) . . . 2_656 ?
I7A Cu1 Cu6 I7B -2.2(2) 2_656 . . 2_656 ?
I8 Cu1 Cu6 I7B 95.9(3) 2_656 . . 2_656 ?
I5B Cu1 Cu6 I7B -127.5(3) . . . 2_656 ?
I4 Cu1 Cu6 I7B 129.6(2) . . . 2_656 ?
Cu5 Cu1 Cu6 I7B 38.9(2) 2_656 . . 2_656 ?
Cu2C Cu2B Cu6 Cu2A 165.1(12) . . . . ?
I6 Cu2B Cu6 Cu2A -62.7(5) . . . . ?
I5A Cu2B Cu6 Cu2A 105.4(5) . . . . ?
I4 Cu2B Cu6 Cu2A -144.0(6) . . . . ?
I5B Cu2B Cu6 Cu2A 106.3(6) . . . . ?
Cu2C Cu2B Cu6 I4 -50.9(7) . . . . ?
Cu2A Cu2B Cu6 I4 144.0(6) . . . . ?
I6 Cu2B Cu6 I4 81.2(3) . . . . ?
I5A Cu2B Cu6 I4 -110.58(13) . . . . ?
I5B Cu2B Cu6 I4 -109.8(2) . . . . ?
Cu2C Cu2B Cu6 Cu1 22.3(7) . . . . ?
Cu2A Cu2B Cu6 Cu1 -142.8(5) . . . . ?
I6 Cu2B Cu6 Cu1 154.4(3) . . . . ?
I5A Cu2B Cu6 Cu1 -37.41(9) . . . . ?
I4 Cu2B Cu6 Cu1 73.17(6) . . . . ?
I5B Cu2B Cu6 Cu1 -36.59(19) . . . . ?
Cu2C Cu2B Cu6 I2 178.7(7) . . . . ?
Cu2A Cu2B Cu6 I2 13.6(5) . . . . ?
I6 Cu2B Cu6 I2 -49.1(3) . . . . ?
I5A Cu2B Cu6 I2 119.03(11) . . . . ?
I4 Cu2B Cu6 I2 -130.39(7) . . . . ?
I5B Cu2B Cu6 I2 119.9(2) . . . . ?
Cu2C Cu2B Cu6 I7A 47.5(8) . . . 2_656 ?
Cu2A Cu2B Cu6 I7A -117.6(5) . . . 2_656 ?
I6 Cu2B Cu6 I7A 179.6(2) . . . 2_656 ?
I5A Cu2B Cu6 I7A -12.2(2) . . . 2_656 ?
I4 Cu2B Cu6 I7A 98.37(16) . . . 2_656 ?
I5B Cu2B Cu6 I7A -11.4(3) . . . 2_656 ?
Cu2A Cu2B Cu6 Cu2C -165.1(12) . . . . ?
I6 Cu2B Cu6 Cu2C 132.1(9) . . . . ?
I5A Cu2B Cu6 Cu2C -59.7(7) . . . . ?
I4 Cu2B Cu6 Cu2C 50.9(7) . . . . ?
I5B Cu2B Cu6 Cu2C -58.9(7) . . . . ?
Cu2C Cu2B Cu6 I7B 43.9(8) . . . 2_656 ?
Cu2A Cu2B Cu6 I7B -121.2(6) . . . 2_656 ?
I6 Cu2B Cu6 I7B 176.0(4) . . . 2_656 ?
I5A Cu2B Cu6 I7B -15.8(4) . . . 2_656 ?
I4 Cu2B Cu6 I7B 94.8(4) . . . 2_656 ?
I5B Cu2B Cu6 I7B -15.0(5) . . . 2_656 ?
Cu2B Cu2C Cu6 Cu2A -8.1(6) . . . . ?
I5A Cu2C Cu6 Cu2A 103.03(18) . . . . ?
I6 Cu2C Cu6 Cu2A -38.56(15) . . . . ?
I5B Cu2C Cu6 Cu2A 104.1(3) . . . . ?
I4 Cu2C Cu6 Cu2A -132.91(18) . . . . ?
Cu2B Cu2C Cu6 I4 124.8(7) . . . . ?
Cu2A Cu2C Cu6 I4 132.91(18) . . . . ?
I5A Cu2C Cu6 I4 -124.06(10) . . . . ?
I6 Cu2C Cu6 I4 94.35(13) . . . . ?
I5B Cu2C Cu6 I4 -123.0(2) . . . . ?
Cu2B Cu2C Cu6 Cu1 -157.0(7) . . . . ?
Cu2A Cu2C Cu6 Cu1 -148.89(17) . . . . ?
I5A Cu2C Cu6 Cu1 -45.86(7) . . . . ?
I6 Cu2C Cu6 Cu1 172.55(15) . . . . ?
I5B Cu2C Cu6 Cu1 -44.8(2) . . . . ?
I4 Cu2C Cu6 Cu1 78.20(5) . . . . ?
Cu2B Cu2C Cu6 I2 -1.2(7) . . . . ?
Cu2A Cu2C Cu6 I2 6.85(15) . . . . ?
I5A Cu2C Cu6 I2 109.88(8) . . . . ?
I6 Cu2C Cu6 I2 -31.71(14) . . . . ?
I5B Cu2C Cu6 I2 110.9(2) . . . . ?
I4 Cu2C Cu6 I2 -126.06(6) . . . . ?
Cu2A Cu2C Cu6 Cu2B 8.1(6) . . . . ?
I5A Cu2C Cu6 Cu2B 111.1(7) . . . . ?
I6 Cu2C Cu6 Cu2B -30.5(6) . . . . ?
I5B Cu2C Cu6 Cu2B 112.2(7) . . . . ?
I4 Cu2C Cu6 Cu2B -124.8(7) . . . . ?
Cu2B Cu2C Cu6 I7A -140.2(7) . . . 2_656 ?
Cu2A Cu2C Cu6 I7A -132.09(17) . . . 2_656 ?
I5A Cu2C Cu6 I7A -29.06(15) . . . 2_656 ?
I6 Cu2C Cu6 I7A -170.65(10) . . . 2_656 ?
I5B Cu2C Cu6 I7A -28.0(2) . . . 2_656 ?
I4 Cu2C Cu6 I7A 95.00(11) . . . 2_656 ?
Cu2B Cu2C Cu6 I7B -143.2(7) . . . 2_656 ?
Cu2A Cu2C Cu6 I7B -135.1(3) . . . 2_656 ?
I5A Cu2C Cu6 I7B -32.0(3) . . . 2_656 ?
I6 Cu2C Cu6 I7B -173.6(3) . . . 2_656 ?
I5B Cu2C Cu6 I7B -31.0(4) . . . 2_656 ?
I4 Cu2C Cu6 I7B 92.0(3) . . . 2_656 ?
Cu5 Cu4B I1 Cu4A -81.8(17) . . . . ?
Cu3 Cu4B I1 Cu4A -92.7(8) . . . . ?
I3B Cu4B I1 Cu4A 81(2) . . . . ?
I3A Cu4B I1 Cu4A 61.2(12) . . . . ?
I6 Cu4B I1 Cu4A -135.8(10) . . . . ?
Cu4A Cu4B I1 Cu3 92.7(8) . . . . ?
Cu5 Cu4B I1 Cu3 10.9(13) . . . . ?
I3B Cu4B I1 Cu3 174(2) . . . . ?
I3A Cu4B I1 Cu3 153.9(14) . . . . ?
I6 Cu4B I1 Cu3 -43.1(2) . . . . ?
I3A Cu4A I1 Cu4B -64.8(8) . . . . ?
Cu3 Cu4A I1 Cu4B 76.4(8) . . . . ?
Cu5 Cu4A I1 Cu4B 44.3(8) . . . . ?
I3B Cu4A I1 Cu4B -48.4(11) . . . . ?
I8 Cu4A I1 Cu4B 123.2(8) . . . . ?
Cu4B Cu4A I1 Cu3 -76.4(8) . . . . ?
I3A Cu4A I1 Cu3 -141.21(14) . . . . ?
Cu5 Cu4A I1 Cu3 -32.10(7) . . . . ?
I3B Cu4A I1 Cu3 -124.9(7) . . . . ?
I8 Cu4A I1 Cu3 46.78(3) . . . . ?
I2 Cu3 I1 Cu4B 177.7(5) . . . . ?
Cu4A Cu3 I1 Cu4B -20.5(5) . . . . ?
I6 Cu3 I1 Cu4B 47.9(5) . . . . ?
I8 Cu3 I1 Cu4B -64.4(5) . . . . ?
Cu2A Cu3 I1 Cu4B 107.4(5) . . . . ?
Cu4B Cu3 I1 Cu4A 20.5(5) . . . . ?
I2 Cu3 I1 Cu4A -161.85(5) . . . . ?
I6 Cu3 I1 Cu4A 68.39(5) . . . . ?
I8 Cu3 I1 Cu4A -43.94(4) . . . . ?
Cu2A Cu3 I1 Cu4A 127.91(10) . . . . ?
I4 Cu6 I2 Cu2A -55.36(6) . . . . ?
Cu1 Cu6 I2 Cu2A 49.05(11) . . . . ?
Cu2B Cu6 I2 Cu2A -3.06(11) . . . . ?
I7A Cu6 I2 Cu2A 140.81(10) 2_656 . . . ?
Cu2C Cu6 I2 Cu2A -2.83(6) . . . . ?
I7B Cu6 I2 Cu2A 141.8(2) 2_656 . . . ?
Cu2A Cu6 I2 Cu3 43.62(5) . . . . ?
I4 Cu6 I2 Cu3 -11.73(7) . . . . ?
Cu1 Cu6 I2 Cu3 92.67(12) . . . . ?
Cu2B Cu6 I2 Cu3 40.56(10) . . . . ?
I7A Cu6 I2 Cu3 -175.57(7) 2_656 . . . ?
Cu2C Cu6 I2 Cu3 40.79(7) . . . . ?
I7B Cu6 I2 Cu3 -174.6(2) 2_656 . . . ?
Cu2B Cu2A I2 Cu6 94(2) . . . . ?
I5A Cu2A I2 Cu6 -66.84(8) . . . . ?
I6 Cu2A I2 Cu6 149.35(8) . . . . ?
Cu3 Cu2A I2 Cu6 132.77(6) . . . . ?
I4 Cu2A I2 Cu6 39.08(5) . . . . ?
I5B Cu2A I2 Cu6 -70.6(3) . . . . ?
Cu2B Cu2A I2 Cu3 -39(2) . . . . ?
Cu6 Cu2A I2 Cu3 -132.77(6) . . . . ?
I5A Cu2A I2 Cu3 160.39(9) . . . . ?
I6 Cu2A I2 Cu3 16.58(4) . . . . ?
I4 Cu2A I2 Cu3 -93.69(4) . . . . ?
I5B Cu2A I2 Cu3 156.6(3) . . . . ?
Cu4A Cu3 I2 Cu6 116.41(13) . . . . ?
I6 Cu3 I2 Cu6 -52.96(4) . . . . ?
I1 Cu3 I2 Cu6 179.98(4) . . . . ?
I8 Cu3 I2 Cu6 67.16(4) . . . . ?
Cu2A Cu3 I2 Cu6 -36.31(5) . . . . ?
Cu4A Cu3 I2 Cu2A 152.71(14) . . . . ?
I6 Cu3 I2 Cu2A -16.65(4) . . . . ?
I1 Cu3 I2 Cu2A -143.71(5) . . . . ?
I8 Cu3 I2 Cu2A 103.47(4) . . . . ?
Cu4B Cu4A I3A I3B 3.8(15) . . . . ?
I1 Cu4A I3A I3B 67.5(13) . . . . ?
Cu3 Cu4A I3A I3B -50.0(13) . . . . ?
Cu5 Cu4A I3A I3B -67.4(13) . . . . ?
I8 Cu4A I3A I3B -120.6(13) . . . . ?
I1 Cu4A I3A Cu4B 63.7(8) . . . . ?
Cu3 Cu4A I3A Cu4B -53.8(8) . . . . ?
Cu5 Cu4A I3A Cu4B -71.2(8) . . . . ?
I3B Cu4A I3A Cu4B -3.8(15) . . . . ?
I8 Cu4A I3A Cu4B -124.4(8) . . . . ?
Cu4B Cu4A I3A Cu5 71.2(8) . . . . ?
I1 Cu4A I3A Cu5 134.97(13) . . . . ?
Cu3 Cu4A I3A Cu5 17.45(10) . . . . ?
I3B Cu4A I3A Cu5 67.4(13) . . . . ?
I8 Cu4A I3A Cu5 -53.16(5) . . . . ?
Cu4A Cu4B I3A I3B -176.2(15) . . . . ?
Cu5 Cu4B I3A I3B -77.8(13) . . . . ?
Cu3 Cu4B I3A I3B -104.0(18) . . . . ?
I1 Cu4B I3A I3B 121.6(17) . . . . ?
I6 Cu4B I3A I3B -41.3(13) . . . . ?
Cu5 Cu4B I3A Cu4A 98.3(8) . . . . ?
Cu3 Cu4B I3A Cu4A 72.1(14) . . . . ?
I3B Cu4B I3A Cu4A 176.2(15) . . . . ?
I1 Cu4B I3A Cu4A -62.2(12) . . . . ?
I6 Cu4B I3A Cu4A 134.9(11) . . . . ?
Cu4A Cu4B I3A Cu5 -98.3(8) . . . . ?
Cu3 Cu4B I3A Cu5 -26.2(11) . . . . ?
I3B Cu4B I3A Cu5 77.8(13) . . . . ?
I1 Cu4B I3A Cu5 -160.6(14) . . . . ?
I6 Cu4B I3A Cu5 36.6(2) . . . . ?
I7B Cu5 I3A I3B -97.9(13) . . . . ?
Cu4B Cu5 I3A I3B 88.7(14) . . . . ?
I7A Cu5 I3A I3B -99.8(13) . . . . ?
Cu4A Cu5 I3A I3B 108.7(13) . . . . ?
I6 Cu5 I3A I3B 44.6(13) . . . . ?
Cu1 Cu5 I3A I3B -163.4(13) 2_656 . . . ?
I8 Cu5 I3A I3B 150.7(13) . . . . ?
I7B Cu5 I3A Cu4A 153.4(2) . . . . ?
Cu4B Cu5 I3A Cu4A -20.0(5) . . . . ?
I3B Cu5 I3A Cu4A -108.7(13) . . . . ?
I7A Cu5 I3A Cu4A 151.48(7) . . . . ?
I6 Cu5 I3A Cu4A -64.11(6) . . . . ?
Cu1 Cu5 I3A Cu4A 87.86(6) 2_656 . . . ?
I8 Cu5 I3A Cu4A 41.99(5) . . . . ?
I7B Cu5 I3A Cu4B 173.3(5) . . . . ?
I3B Cu5 I3A Cu4B -88.7(14) . . . . ?
I7A Cu5 I3A Cu4B 171.4(5) . . . . ?
Cu4A Cu5 I3A Cu4B 20.0(5) . . . . ?
I6 Cu5 I3A Cu4B -44.2(5) . . . . ?
Cu1 Cu5 I3A Cu4B 107.8(5) 2_656 . . . ?
I8 Cu5 I3A Cu4B 61.9(5) . . . . ?
Cu4A I3A I3B Cu4B -1.2(5) . . . . ?
Cu5 I3A I3B Cu4B -57.9(4) . . . . ?
Cu4A I3A I3B Cu5 56.7(5) . . . . ?
Cu4B I3A I3B Cu5 57.9(4) . . . . ?
Cu4B I3A I3B Cu4A 1.2(5) . . . . ?
Cu5 I3A I3B Cu4A -56.7(5) . . . . ?
Cu4A Cu4B I3B I3A 3.7(15) . . . . ?
Cu5 Cu4B I3B I3A 95.8(14) . . . . ?
Cu3 Cu4B I3B I3A 95(2) . . . . ?
I1 Cu4B I3B I3A -75(2) . . . . ?
I6 Cu4B I3B I3A 140.8(13) . . . . ?
Cu4A Cu4B I3B Cu5 -92.0(9) . . . . ?
Cu3 Cu4B I3B Cu5 -0.7(18) . . . . ?
I1 Cu4B I3B Cu5 -170.6(18) . . . . ?
I3A Cu4B I3B Cu5 -95.8(14) . . . . ?
I6 Cu4B I3B Cu5 45.1(5) . . . . ?
Cu5 Cu4B I3B Cu4A 92.0(9) . . . . ?
Cu3 Cu4B I3B Cu4A 91.3(19) . . . . ?
I1 Cu4B I3B Cu4A -78.5(18) . . . . ?
I3A Cu4B I3B Cu4A -3.7(15) . . . . ?
I6 Cu4B I3B Cu4A 137.1(11) . . . . ?
I7B Cu5 I3B I3A 85.9(13) . . . . ?
Cu4B Cu5 I3B I3A -84.2(13) . . . . ?
I7A Cu5 I3B I3A 85.5(12) . . . . ?
Cu4A Cu5 I3B I3A -64.6(12) . . . . ?
I6 Cu5 I3B I3A -138.6(13) . . . . ?
Cu1 Cu5 I3B I3A 20.1(15) 2_656 . . . ?
I8 Cu5 I3B I3A -30.6(14) . . . . ?
I7B Cu5 I3B Cu4B 170.1(6) . . . . ?
I7A Cu5 I3B Cu4B 169.6(5) . . . . ?
Cu4A Cu5 I3B Cu4B 19.6(5) . . . . ?
I6 Cu5 I3B Cu4B -54.4(7) . . . . ?
I3A Cu5 I3B Cu4B 84.2(13) . . . . ?
Cu1 Cu5 I3B Cu4B 104.3(6) 2_656 . . . ?
I8 Cu5 I3B Cu4B 53.6(7) . . . . ?
I7B Cu5 I3B Cu4A 150.6(3) . . . . ?
Cu4B Cu5 I3B Cu4A -19.6(5) . . . . ?
I7A Cu5 I3B Cu4A 150.07(10) . . . . ?
I6 Cu5 I3B Cu4A -74.0(4) . . . . ?
I3A Cu5 I3B Cu4A 64.6(12) . . . . ?
Cu1 Cu5 I3B Cu4A 84.7(4) 2_656 . . . ?
I8 Cu5 I3B Cu4A 34.0(5) . . . . ?
Cu4B Cu4A I3B I3A -176.0(16) . . . . ?
I1 Cu4A I3B I3A -125.0(13) . . . . ?
Cu3 Cu4A I3B I3A 139.0(11) . . . . ?
Cu5 Cu4A I3B I3A 106.1(14) . . . . ?
I8 Cu4A I3B I3A 63.9(13) . . . . ?
I3A Cu4A I3B Cu4B 176.0(16) . . . . ?
I1 Cu4A I3B Cu4B 51.0(10) . . . . ?
Cu3 Cu4A I3B Cu4B -45.0(10) . . . . ?
Cu5 Cu4A I3B Cu4B -77.9(9) . . . . ?
I8 Cu4A I3B Cu4B -120.1(9) . . . . ?
Cu4B Cu4A I3B Cu5 77.9(9) . . . . ?
I3A Cu4A I3B Cu5 -106.1(14) . . . . ?
I1 Cu4A I3B Cu5 128.9(3) . . . . ?
Cu3 Cu4A I3B Cu5 33.0(8) . . . . ?
I8 Cu4A I3B Cu5 -42.2(6) . . . . ?
Cu2A Cu6 I4 Cu2C 16.49(8) . . . . ?
Cu1 Cu6 I4 Cu2C -82.40(8) . . . . ?
I2 Cu6 I4 Cu2C 66.79(9) . . . . ?
Cu2B Cu6 I4 Cu2C 9.32(13) . . . . ?
I7A Cu6 I4 Cu2C -127.44(10) 2_656 . . . ?
I7B Cu6 I4 Cu2C -127.6(2) 2_656 . . . ?
Cu2A Cu6 I4 Cu2C -163.50(8) . . . 2_656 ?
Cu1 Cu6 I4 Cu2C 97.60(8) . . . 2_656 ?
I2 Cu6 I4 Cu2C -113.21(9) . . . 2_656 ?
Cu2B Cu6 I4 Cu2C -170.68(13) . . . 2_656 ?
I7A Cu6 I4 Cu2C 52.56(10) 2_656 . . 2_656 ?
Cu2C Cu6 I4 Cu2C 180.0 . . . 2_656 ?
I7B Cu6 I4 Cu2C 52.4(2) 2_656 . . 2_656 ?
Cu2A Cu6 I4 Cu2B 7.18(12) . . . . ?
Cu1 Cu6 I4 Cu2B -91.72(12) . . . . ?
I2 Cu6 I4 Cu2B 57.47(12) . . . . ?
I7A Cu6 I4 Cu2B -136.76(13) 2_656 . . . ?
Cu2C Cu6 I4 Cu2B -9.32(13) . . . . ?
I7B Cu6 I4 Cu2B -136.9(2) 2_656 . . . ?
Cu2A Cu6 I4 Cu2B -172.82(12) . . . 2_656 ?
Cu1 Cu6 I4 Cu2B 88.28(12) . . . 2_656 ?
I2 Cu6 I4 Cu2B -122.53(12) . . . 2_656 ?
Cu2B Cu6 I4 Cu2B 180.0 . . . 2_656 ?
I7A Cu6 I4 Cu2B 43.24(13) 2_656 . . 2_656 ?
Cu2C Cu6 I4 Cu2B 170.68(13) . . . 2_656 ?
I7B Cu6 I4 Cu2B 43.1(2) 2_656 . . 2_656 ?
Cu2A Cu6 I4 Cu2A 180.0 . . . 2_656 ?
Cu1 Cu6 I4 Cu2A 81.11(6) . . . 2_656 ?
I2 Cu6 I4 Cu2A -129.70(6) . . . 2_656 ?
Cu2B Cu6 I4 Cu2A 172.82(12) . . . 2_656 ?
I7A Cu6 I4 Cu2A 36.06(9) 2_656 . . 2_656 ?
Cu2C Cu6 I4 Cu2A 163.51(8) . . . 2_656 ?
I7B Cu6 I4 Cu2A 35.9(2) 2_656 . . 2_656 ?
Cu1 Cu6 I4 Cu2A -98.89(6) . . . . ?
I2 Cu6 I4 Cu2A 50.30(6) . . . . ?
Cu2B Cu6 I4 Cu2A -7.18(12) . . . . ?
I7A Cu6 I4 Cu2A -143.94(9) 2_656 . . . ?
Cu2C Cu6 I4 Cu2A -16.49(8) . . . . ?
I7B Cu6 I4 Cu2A -144.1(2) 2_656 . . . ?
Cu2A Cu6 I4 Cu1 98.89(6) . . . . ?
I2 Cu6 I4 Cu1 149.19(8) . . . . ?
Cu2B Cu6 I4 Cu1 91.72(12) . . . . ?
I7A Cu6 I4 Cu1 -45.04(5) 2_656 . . . ?
Cu2C Cu6 I4 Cu1 82.40(8) . . . . ?
I7B Cu6 I4 Cu1 -45.2(2) 2_656 . . . ?
Cu2A Cu6 I4 Cu1 -81.11(6) . . . 2_656 ?
Cu1 Cu6 I4 Cu1 180.0 . . . 2_656 ?
I2 Cu6 I4 Cu1 -30.81(8) . . . 2_656 ?
Cu2B Cu6 I4 Cu1 -88.28(12) . . . 2_656 ?
I7A Cu6 I4 Cu1 134.96(5) 2_656 . . 2_656 ?
Cu2C Cu6 I4 Cu1 -97.60(8) . . . 2_656 ?
I7B Cu6 I4 Cu1 134.8(2) 2_656 . . 2_656 ?
Cu2B Cu2C I4 Cu6 -42.1(6) . . . . ?
Cu2A Cu2C I4 Cu6 -32.74(13) . . . . ?
I5A Cu2C I4 Cu6 60.73(13) . . . . ?
I6 Cu2C I4 Cu6 -118.98(14) . . . . ?
I5B Cu2C I4 Cu6 66.6(3) . . . . ?
Cu2B Cu2C I4 Cu6 137.9(6) . . . 2_656 ?
Cu2A Cu2C I4 Cu6 147.26(13) . . . 2_656 ?
I5A Cu2C I4 Cu6 -119.27(13) . . . 2_656 ?
I6 Cu2C I4 Cu6 61.02(14) . . . 2_656 ?
I5B Cu2C I4 Cu6 -113.4(3) . . . 2_656 ?
Cu6 Cu2C I4 Cu6 180.0 . . . 2_656 ?
Cu2A Cu2C I4 Cu2B 9.3(5) . . . . ?
I5A Cu2C I4 Cu2B 102.8(6) . . . . ?
I6 Cu2C I4 Cu2B -76.9(6) . . . . ?
I5B Cu2C I4 Cu2B 108.7(7) . . . . ?
Cu6 Cu2C I4 Cu2B 42.1(6) . . . . ?
Cu2B Cu2C I4 Cu2B 180.0 . . . 2_656 ?
Cu2A Cu2C I4 Cu2B -170.7(5) . . . 2_656 ?
I5A Cu2C I4 Cu2B -77.2(6) . . . 2_656 ?
I6 Cu2C I4 Cu2B 103.1(6) . . . 2_656 ?
I5B Cu2C I4 Cu2B -71.3(7) . . . 2_656 ?
Cu6 Cu2C I4 Cu2B -137.9(6) . . . 2_656 ?
Cu2B Cu2C I4 Cu2A 170.7(5) . . . 2_656 ?
Cu2A Cu2C I4 Cu2A 180.0 . . . 2_656 ?
I5A Cu2C I4 Cu2A -86.53(19) . . . 2_656 ?
I6 Cu2C I4 Cu2A 93.8(2) . . . 2_656 ?
I5B Cu2C I4 Cu2A -80.7(4) . . . 2_656 ?
Cu6 Cu2C I4 Cu2A -147.26(13) . . . 2_656 ?
Cu2B Cu2C I4 Cu2A -9.3(5) . . . . ?
I5A Cu2C I4 Cu2A 93.47(19) . . . . ?
I6 Cu2C I4 Cu2A -86.2(2) . . . . ?
I5B Cu2C I4 Cu2A 99.3(4) . . . . ?
Cu6 Cu2C I4 Cu2A 32.74(13) . . . . ?
Cu2B Cu2C I4 Cu1 -101.1(6) . . . . ?
Cu2A Cu2C I4 Cu1 -91.76(15) . . . . ?
I5A Cu2C I4 Cu1 1.72(12) . . . . ?
I6 Cu2C I4 Cu1 -177.99(14) . . . . ?
I5B Cu2C I4 Cu1 7.6(3) . . . . ?
Cu6 Cu2C I4 Cu1 -59.02(4) . . . . ?
Cu2B Cu2C I4 Cu1 78.9(6) . . . 2_656 ?
Cu2A Cu2C I4 Cu1 88.24(15) . . . 2_656 ?
I5A Cu2C I4 Cu1 -178.29(12) . . . 2_656 ?
I6 Cu2C I4 Cu1 2.01(14) . . . 2_656 ?
I5B Cu2C I4 Cu1 -172.4(3) . . . 2_656 ?
Cu6 Cu2C I4 Cu1 120.98(4) . . . 2_656 ?
Cu2C Cu2B I4 Cu6 133.8(6) . . . . ?
Cu2A Cu2B I4 Cu6 -27.7(4) . . . . ?
I6 Cu2B I4 Cu6 -142.8(2) . . . . ?
I5A Cu2B I4 Cu6 72.78(14) . . . . ?
I5B Cu2B I4 Cu6 77.6(3) . . . . ?
Cu2C Cu2B I4 Cu6 -46.2(6) . . . 2_656 ?
Cu2A Cu2B I4 Cu6 152.3(4) . . . 2_656 ?
I6 Cu2B I4 Cu6 37.2(2) . . . 2_656 ?
I5A Cu2B I4 Cu6 -107.22(14) . . . 2_656 ?
Cu6 Cu2B I4 Cu6 180.0 . . . 2_656 ?
I5B Cu2B I4 Cu6 -102.4(3) . . . 2_656 ?
Cu2A Cu2B I4 Cu2C -161.5(10) . . . . ?
I6 Cu2B I4 Cu2C 83.5(6) . . . . ?
I5A Cu2B I4 Cu2C -61.0(6) . . . . ?
Cu6 Cu2B I4 Cu2C -133.8(6) . . . . ?
I5B Cu2B I4 Cu2C -56.2(6) . . . . ?
Cu2C Cu2B I4 Cu2C 180.002(2) . . . 2_656 ?
Cu2A Cu2B I4 Cu2C 18.5(10) . . . 2_656 ?
I6 Cu2B I4 Cu2C -96.5(6) . . . 2_656 ?
I5A Cu2B I4 Cu2C 119.0(6) . . . 2_656 ?
Cu6 Cu2B I4 Cu2C 46.2(6) . . . 2_656 ?
I5B Cu2B I4 Cu2C 123.8(6) . . . 2_656 ?
Cu2C Cu2B I4 Cu2A -18.5(10) . . . 2_656 ?
Cu2A Cu2B I4 Cu2A 180.003(2) . . . 2_656 ?
I6 Cu2B I4 Cu2A 64.9(6) . . . 2_656 ?
I5A Cu2B I4 Cu2A -79.5(5) . . . 2_656 ?
Cu6 Cu2B I4 Cu2A -152.3(4) . . . 2_656 ?
I5B Cu2B I4 Cu2A -74.7(6) . . . 2_656 ?
Cu2C Cu2B I4 Cu2A 161.5(10) . . . . ?
I6 Cu2B I4 Cu2A -115.1(6) . . . . ?
I5A Cu2B I4 Cu2A 100.5(5) . . . . ?
Cu6 Cu2B I4 Cu2A 27.7(4) . . . . ?
I5B Cu2B I4 Cu2A 105.3(6) . . . . ?
Cu2C Cu2B I4 Cu1 75.3(6) . . . . ?
Cu2A Cu2B I4 Cu1 -86.2(5) . . . . ?
I6 Cu2B I4 Cu1 158.8(2) . . . . ?
I5A Cu2B I4 Cu1 14.33(12) . . . . ?
Cu6 Cu2B I4 Cu1 -58.46(6) . . . . ?
I5B Cu2B I4 Cu1 19.1(3) . . . . ?
Cu2C Cu2B I4 Cu1 -104.7(6) . . . 2_656 ?
Cu2A Cu2B I4 Cu1 93.8(5) . . . 2_656 ?
I6 Cu2B I4 Cu1 -21.2(2) . . . 2_656 ?
I5A Cu2B I4 Cu1 -165.67(12) . . . 2_656 ?
Cu6 Cu2B I4 Cu1 121.54(6) . . . 2_656 ?
I5B Cu2B I4 Cu1 -160.9(3) . . . 2_656 ?
Cu2B Cu2A I4 Cu6 148.1(5) . . . . ?
Cu2C Cu2A I4 Cu6 138.51(17) . . . . ?
I2 Cu2A I4 Cu6 -43.35(5) . . . . ?
I5A Cu2A I4 Cu6 82.56(8) . . . . ?
I6 Cu2A I4 Cu6 -161.55(8) . . . . ?
Cu3 Cu2A I4 Cu6 -101.67(7) . . . . ?
I5B Cu2A I4 Cu6 86.2(2) . . . . ?
Cu2B Cu2A I4 Cu6 -31.9(5) . . . 2_656 ?
Cu2C Cu2A I4 Cu6 -41.49(17) . . . 2_656 ?
Cu6 Cu2A I4 Cu6 180.0 . . . 2_656 ?
I2 Cu2A I4 Cu6 136.65(5) . . . 2_656 ?
I5A Cu2A I4 Cu6 -97.45(8) . . . 2_656 ?
I6 Cu2A I4 Cu6 18.44(8) . . . 2_656 ?
Cu3 Cu2A I4 Cu6 78.33(7) . . . 2_656 ?
I5B Cu2A I4 Cu6 -93.8(2) . . . 2_656 ?
Cu2B Cu2A I4 Cu2C 9.6(5) . . . . ?
Cu6 Cu2A I4 Cu2C -138.51(17) . . . . ?
I2 Cu2A I4 Cu2C 178.14(17) . . . . ?
I5A Cu2A I4 Cu2C -55.95(16) . . . . ?
I6 Cu2A I4 Cu2C 59.94(16) . . . . ?
Cu3 Cu2A I4 Cu2C 119.82(17) . . . . ?
I5B Cu2A I4 Cu2C -52.3(3) . . . . ?
Cu2B Cu2A I4 Cu2C -170.4(5) . . . 2_656 ?
Cu2C Cu2A I4 Cu2C 180.0 . . . 2_656 ?
Cu6 Cu2A I4 Cu2C 41.49(17) . . . 2_656 ?
I2 Cu2A I4 Cu2C -1.86(17) . . . 2_656 ?
I5A Cu2A I4 Cu2C 124.05(16) . . . 2_656 ?
I6 Cu2A I4 Cu2C -120.06(16) . . . 2_656 ?
Cu3 Cu2A I4 Cu2C -60.18(17) . . . 2_656 ?
I5B Cu2A I4 Cu2C 127.7(3) . . . 2_656 ?
Cu2C Cu2A I4 Cu2B -9.6(5) . . . . ?
Cu6 Cu2A I4 Cu2B -148.1(5) . . . . ?
I2 Cu2A I4 Cu2B 168.6(5) . . . . ?
I5A Cu2A I4 Cu2B -65.5(5) . . . . ?
I6 Cu2A I4 Cu2B 50.4(5) . . . . ?
Cu3 Cu2A I4 Cu2B 110.3(5) . . . . ?
I5B Cu2A I4 Cu2B -61.8(5) . . . . ?
Cu2B Cu2A I4 Cu2B 180.0 . . . 2_656 ?
Cu2C Cu2A I4 Cu2B 170.4(5) . . . 2_656 ?
Cu6 Cu2A I4 Cu2B 31.9(5) . . . 2_656 ?
I2 Cu2A I4 Cu2B -11.4(5) . . . 2_656 ?
I5A Cu2A I4 Cu2B 114.5(5) . . . 2_656 ?
I6 Cu2A I4 Cu2B -129.6(5) . . . 2_656 ?
Cu3 Cu2A I4 Cu2B -69.7(5) . . . 2_656 ?
I5B Cu2A I4 Cu2B 118.2(5) . . . 2_656 ?
Cu2B Cu2A I4 Cu1 90.5(5) . . . . ?
Cu2C Cu2A I4 Cu1 80.92(16) . . . . ?
Cu6 Cu2A I4 Cu1 -57.59(5) . . . . ?
I2 Cu2A I4 Cu1 -100.94(5) . . . . ?
I5A Cu2A I4 Cu1 24.97(6) . . . . ?
I6 Cu2A I4 Cu1 140.86(5) . . . . ?
Cu3 Cu2A I4 Cu1 -159.26(6) . . . . ?
I5B Cu2A I4 Cu1 28.6(2) . . . . ?
Cu2B Cu2A I4 Cu1 -89.5(5) . . . 2_656 ?
Cu2C Cu2A I4 Cu1 -99.08(16) . . . 2_656 ?
Cu6 Cu2A I4 Cu1 122.41(5) . . . 2_656 ?
I2 Cu2A I4 Cu1 79.06(5) . . . 2_656 ?
I5A Cu2A I4 Cu1 -155.03(6) . . . 2_656 ?
I6 Cu2A I4 Cu1 -39.14(5) . . . 2_656 ?
Cu3 Cu2A I4 Cu1 20.74(6) . . . 2_656 ?
I5B Cu2A I4 Cu1 -151.4(2) . . . 2_656 ?
I5A Cu1 I4 Cu6 -77.00(8) . . . . ?
I7A Cu1 I4 Cu6 42.61(9) 2_656 . . . ?
I8 Cu1 I4 Cu6 164.43(5) 2_656 . . . ?
I7B Cu1 I4 Cu6 48.0(4) 2_656 . . . ?
I5B Cu1 I4 Cu6 -82.0(3) . . . . ?
Cu5 Cu1 I4 Cu6 97.58(5) 2_656 . . . ?
Cu6 Cu1 I4 Cu6 180.0 . . . 2_656 ?
I5A Cu1 I4 Cu6 103.00(8) . . . 2_656 ?
I7A Cu1 I4 Cu6 -137.38(9) 2_656 . . 2_656 ?
I8 Cu1 I4 Cu6 -15.57(5) 2_656 . . 2_656 ?
I7B Cu1 I4 Cu6 -132.0(4) 2_656 . . 2_656 ?
I5B Cu1 I4 Cu6 98.0(3) . . . 2_656 ?
Cu5 Cu1 I4 Cu6 -82.42(5) 2_656 . . 2_656 ?
Cu6 Cu1 I4 Cu2C 75.53(9) . . . . ?
I5A Cu1 I4 Cu2C -1.47(10) . . . . ?
I7A Cu1 I4 Cu2C 118.14(11) 2_656 . . . ?
I8 Cu1 I4 Cu2C -120.04(8) 2_656 . . . ?
I7B Cu1 I4 Cu2C 123.6(4) 2_656 . . . ?
I5B Cu1 I4 Cu2C -6.5(3) . . . . ?
Cu5 Cu1 I4 Cu2C 173.11(8) 2_656 . . . ?
Cu6 Cu1 I4 Cu2C -104.47(9) . . . 2_656 ?
I5A Cu1 I4 Cu2C 178.53(10) . . . 2_656 ?
I7A Cu1 I4 Cu2C -61.86(11) 2_656 . . 2_656 ?
I8 Cu1 I4 Cu2C 59.96(8) 2_656 . . 2_656 ?
I7B Cu1 I4 Cu2C -56.4(4) 2_656 . . 2_656 ?
I5B Cu1 I4 Cu2C 173.5(3) . . . 2_656 ?
Cu5 Cu1 I4 Cu2C -6.89(8) 2_656 . . 2_656 ?
Cu6 Cu1 I4 Cu2B 63.29(12) . . . . ?
I5A Cu1 I4 Cu2B -13.70(13) . . . . ?
I7A Cu1 I4 Cu2B 105.91(13) 2_656 . . . ?
I8 Cu1 I4 Cu2B -132.27(11) 2_656 . . . ?
I7B Cu1 I4 Cu2B 111.3(4) 2_656 . . . ?
I5B Cu1 I4 Cu2B -18.7(3) . . . . ?
Cu5 Cu1 I4 Cu2B 160.87(11) 2_656 . . . ?
Cu6 Cu1 I4 Cu2B -116.71(12) . . . 2_656 ?
I5A Cu1 I4 Cu2B 166.30(13) . . . 2_656 ?
I7A Cu1 I4 Cu2B -74.09(13) 2_656 . . 2_656 ?
I8 Cu1 I4 Cu2B 47.73(11) 2_656 . . 2_656 ?
I7B Cu1 I4 Cu2B -68.7(4) 2_656 . . 2_656 ?
I5B Cu1 I4 Cu2B 161.3(3) . . . 2_656 ?
Cu5 Cu1 I4 Cu2B -19.13(11) 2_656 . . 2_656 ?
Cu6 Cu1 I4 Cu2A -128.89(5) . . . 2_656 ?
I5A Cu1 I4 Cu2A 154.11(7) . . . 2_656 ?
I7A Cu1 I4 Cu2A -86.28(9) 2_656 . . 2_656 ?
I8 Cu1 I4 Cu2A 35.54(4) 2_656 . . 2_656 ?
I7B Cu1 I4 Cu2A -80.8(4) 2_656 . . 2_656 ?
I5B Cu1 I4 Cu2A 149.1(3) . . . 2_656 ?
Cu5 Cu1 I4 Cu2A -31.31(5) 2_656 . . 2_656 ?
Cu6 Cu1 I4 Cu2A 51.11(5) . . . . ?
I5A Cu1 I4 Cu2A -25.89(7) . . . . ?
I7A Cu1 I4 Cu2A 93.72(9) 2_656 . . . ?
I8 Cu1 I4 Cu2A -144.46(4) 2_656 . . . ?
I7B Cu1 I4 Cu2A 99.1(4) 2_656 . . . ?
I5B Cu1 I4 Cu2A -30.9(3) . . . . ?
Cu5 Cu1 I4 Cu2A 148.69(5) 2_656 . . . ?
Cu2A Cu2C I5A Cu2B -4.9(5) . . . . ?
I6 Cu2C I5A Cu2B 84.2(6) . . . . ?
I5B Cu2C I5A Cu2B 138.2(18) . . . . ?
I4 Cu2C I5A Cu2B -95.4(6) . . . . ?
Cu6 Cu2C I5A Cu2B -51.0(6) . . . . ?
Cu2B Cu2C I5A Cu1 93.6(6) . . . . ?
Cu2A Cu2C I5A Cu1 88.66(16) . . . . ?
I6 Cu2C I5A Cu1 177.8(2) . . . . ?
I5B Cu2C I5A Cu1 -128.2(17) . . . . ?
I4 Cu2C I5A Cu1 -1.85(13) . . . . ?
Cu6 Cu2C I5A Cu1 42.55(8) . . . . ?
Cu2B Cu2C I5A Cu2A 4.9(5) . . . . ?
I6 Cu2C I5A Cu2A 89.1(3) . . . . ?
I5B Cu2C I5A Cu2A 143.1(17) . . . . ?
I4 Cu2C I5A Cu2A -90.50(18) . . . . ?
Cu6 Cu2C I5A Cu2A -46.11(13) . . . . ?
Cu2A Cu2B I5A Cu2C 170.4(10) . . . . ?
I6 Cu2B I5A Cu2C -67.6(6) . . . . ?
Cu6 Cu2B I5A Cu2C 120.8(6) . . . . ?
I4 Cu2B I5A Cu2C 69.1(6) . . . . ?
Cu2C Cu2B I5A Cu1 -84.8(6) . . . . ?
Cu2A Cu2B I5A Cu1 85.6(5) . . . . ?
I6 Cu2B I5A Cu1 -152.4(2) . . . . ?
Cu6 Cu2B I5A Cu1 36.09(10) . . . . ?
I4 Cu2B I5A Cu1 -15.63(13) . . . . ?
I5B Cu2B I5A Cu1 -135.0(19) . . . . ?
Cu2C Cu2B I5A Cu2A -170.4(10) . . . . ?
I6 Cu2B I5A Cu2A 122.0(6) . . . . ?
Cu6 Cu2B I5A Cu2A -49.5(4) . . . . ?
I4 Cu2B I5A Cu2A -101.2(5) . . . . ?
Cu6 Cu1 I5A Cu2C -49.45(11) . . . . ?
I7A Cu1 I5A Cu2C -104.31(12) 2_656 . . . ?
I8 Cu1 I5A Cu2C 109.35(11) 2_656 . . . ?
I7B Cu1 I5A Cu2C -109.8(5) 2_656 . . . ?
I5B Cu1 I5A Cu2C 132.0(17) . . . . ?
I4 Cu1 I5A Cu2C 1.58(11) . . . . ?
Cu5 Cu1 I5A Cu2C -155.2(3) 2_656 . . . ?
Cu6 Cu1 I5A Cu2B -36.83(12) . . . . ?
I7A Cu1 I5A Cu2B -91.69(14) 2_656 . . . ?
I8 Cu1 I5A Cu2B 121.97(13) 2_656 . . . ?
I7B Cu1 I5A Cu2B -97.2(5) 2_656 . . . ?
I5B Cu1 I5A Cu2B 144.6(17) . . . . ?
I4 Cu1 I5A Cu2B 14.19(12) . . . . ?
Cu5 Cu1 I5A Cu2B -142.6(3) 2_656 . . . ?
Cu6 Cu1 I5A Cu2A -24.21(6) . . . . ?
I7A Cu1 I5A Cu2A -79.07(8) 2_656 . . . ?
I8 Cu1 I5A Cu2A 134.58(6) 2_656 . . . ?
I7B Cu1 I5A Cu2A -84.5(5) 2_656 . . . ?
I5B Cu1 I5A Cu2A 157.2(17) . . . . ?
I4 Cu1 I5A Cu2A 26.81(6) . . . . ?
Cu5 Cu1 I5A Cu2A -130.0(3) 2_656 . . . ?
Cu2B Cu2A I5A Cu2C -4.9(5) . . . . ?
Cu6 Cu2A I5A Cu2C 115.11(17) . . . . ?
I2 Cu2A I5A Cu2C 170.55(19) . . . . ?
I6 Cu2A I5A Cu2C -45.76(17) . . . . ?
Cu3 Cu2A I5A Cu2C -104.7(3) . . . . ?
I4 Cu2A I5A Cu2C 60.46(16) . . . . ?
Cu2C Cu2A I5A Cu2B 4.9(5) . . . . ?
Cu6 Cu2A I5A Cu2B 120.0(5) . . . . ?
I2 Cu2A I5A Cu2B 175.5(5) . . . . ?
I6 Cu2A I5A Cu2B -40.8(5) . . . . ?
Cu3 Cu2A I5A Cu2B -99.7(6) . . . . ?
I4 Cu2A I5A Cu2B 65.4(5) . . . . ?
Cu2B Cu2A I5A Cu1 -92.8(5) . . . . ?
Cu2C Cu2A I5A Cu1 -87.82(17) . . . . ?
Cu6 Cu2A I5A Cu1 27.30(6) . . . . ?
I2 Cu2A I5A Cu1 82.74(6) . . . . ?
I6 Cu2A I5A Cu1 -133.57(7) . . . . ?
Cu3 Cu2A I5A Cu1 167.5(3) . . . . ?
I4 Cu2A I5A Cu1 -27.35(5) . . . . ?
Cu2B Cu2C I5B Cu1 91.1(6) . . . . ?
Cu2A Cu2C I5B Cu1 85.4(2) . . . . ?
I5A Cu2C I5B Cu1 48.1(16) . . . . ?
I6 Cu2C I5B Cu1 179.0(2) . . . . ?
I4 Cu2C I5B Cu1 -7.7(3) . . . . ?
Cu6 Cu2C I5B Cu1 38.99(19) . . . . ?
Cu2A Cu2C I5B Cu2B -5.6(5) . . . . ?
I5A Cu2C I5B Cu2B -42.9(18) . . . . ?
I6 Cu2C I5B Cu2B 88.0(7) . . . . ?
I4 Cu2C I5B Cu2B -98.8(7) . . . . ?
Cu6 Cu2C I5B Cu2B -52.1(6) . . . . ?
Cu2B Cu2C I5B Cu2A 5.6(5) . . . . ?
I5A Cu2C I5B Cu2A -37.3(17) . . . . ?
I6 Cu2C I5B Cu2A 93.6(3) . . . . ?
I4 Cu2C I5B Cu2A -93.1(3) . . . . ?
Cu6 Cu2C I5B Cu2A -46.44(14) . . . . ?
Cu6 Cu1 I5B Cu2C -45.3(2) . . . . ?
I5A Cu1 I5B Cu2C -43.9(16) . . . . ?
I7A Cu1 I5B Cu2C -103.21(19) 2_656 . . . ?
I8 Cu1 I5B Cu2C 114.6(3) 2_656 . . . ?
I7B Cu1 I5B Cu2C -109.4(6) 2_656 . . . ?
I4 Cu1 I5B Cu2C 6.5(3) . . . . ?
Cu5 Cu1 I5B Cu2C -172.2(8) 2_656 . . . ?
Cu6 Cu1 I5B Cu2B -33.83(19) . . . . ?
I5A Cu1 I5B Cu2B -32.4(16) . . . . ?
I7A Cu1 I5B Cu2B -91.8(2) 2_656 . . . ?
I8 Cu1 I5B Cu2B 126.0(2) 2_656 . . . ?
I7B Cu1 I5B Cu2B -98.0(6) 2_656 . . . ?
I4 Cu1 I5B Cu2B 17.9(2) . . . . ?
Cu5 Cu1 I5B Cu2B -160.7(8) 2_656 . . . ?
Cu6 Cu1 I5B Cu2A -22.38(13) . . . . ?
I5A Cu1 I5B Cu2A -21.0(16) . . . . ?
I7A Cu1 I5B Cu2A -80.3(2) 2_656 . . . ?
I8 Cu1 I5B Cu2A 137.45(15) 2_656 . . . ?
I7B Cu1 I5B Cu2A -86.5(6) 2_656 . . . ?
I4 Cu1 I5B Cu2A 29.35(17) . . . . ?
Cu5 Cu1 I5B Cu2A -149.3(9) 2_656 . . . ?
Cu2A Cu2B I5B Cu2C 169.0(11) . . . . ?
I6 Cu2B I5B Cu2C -68.5(6) . . . . ?
I5A Cu2B I5B Cu2C 128(2) . . . . ?
Cu6 Cu2B I5B Cu2C 118.9(7) . . . . ?
I4 Cu2B I5B Cu2C 65.9(6) . . . . ?
Cu2C Cu2B I5B Cu1 -85.7(6) . . . . ?
Cu2A Cu2B I5B Cu1 83.3(5) . . . . ?
I6 Cu2B I5B Cu1 -154.2(2) . . . . ?
I5A Cu2B I5B Cu1 42.0(18) . . . . ?
Cu6 Cu2B I5B Cu1 33.19(18) . . . . ?
I4 Cu2B I5B Cu1 -19.8(3) . . . . ?
Cu2C Cu2B I5B Cu2A -169.0(11) . . . . ?
I6 Cu2B I5B Cu2A 122.5(6) . . . . ?
I5A Cu2B I5B Cu2A -41(2) . . . . ?
Cu6 Cu2B I5B Cu2A -50.1(4) . . . . ?
I4 Cu2B I5B Cu2A -103.0(5) . . . . ?
Cu2B Cu2A I5B Cu2C -5.6(5) . . . . ?
Cu6 Cu2A I5B Cu2C 113.1(2) . . . . ?
I2 Cu2A I5B Cu2C 170.69(19) . . . . ?
I5A Cu2A I5B Cu2C 121(2) . . . . ?
I6 Cu2A I5B Cu2C -48.1(2) . . . . ?
Cu3 Cu2A I5B Cu2C -97.9(5) . . . . ?
I4 Cu2A I5B Cu2C 58.1(2) . . . . ?
Cu2B Cu2A I5B Cu1 -93.4(5) . . . . ?
Cu2C Cu2A I5B Cu1 -87.8(2) . . . . ?
Cu6 Cu2A I5B Cu1 25.34(15) . . . . ?
I2 Cu2A I5B Cu1 82.89(19) . . . . ?
I5A Cu2A I5B Cu1 33(2) . . . . ?
I6 Cu2A I5B Cu1 -135.86(13) . . . . ?
Cu3 Cu2A I5B Cu1 174.3(4) . . . . ?
I4 Cu2A I5B Cu1 -29.73(16) . . . . ?
Cu2C Cu2A I5B Cu2B 5.6(5) . . . . ?
Cu6 Cu2A I5B Cu2B 118.7(5) . . . . ?
I2 Cu2A I5B Cu2B 176.3(5) . . . . ?
I5A Cu2A I5B Cu2B 126(2) . . . . ?
I6 Cu2A I5B Cu2B -42.5(5) . . . . ?
Cu3 Cu2A I5B Cu2B -92.3(7) . . . . ?
I4 Cu2A I5B Cu2B 63.7(5) . . . . ?
Cu2A Cu2B I6 Cu2C 175.2(11) . . . . ?
I5A Cu2B I6 Cu2C 57.5(5) . . . . ?
Cu6 Cu2B I6 Cu2C -137.7(8) . . . . ?
I4 Cu2B I6 Cu2C -75.5(6) . . . . ?
I5B Cu2B I6 Cu2C 55.6(6) . . . . ?
Cu2C Cu2B I6 Cu5 87.2(6) . . . . ?
Cu2A Cu2B I6 Cu5 -97.6(5) . . . . ?
I5A Cu2B I6 Cu5 144.7(2) . . . . ?
Cu6 Cu2B I6 Cu5 -50.5(4) . . . . ?
I4 Cu2B I6 Cu5 11.7(2) . . . . ?
I5B Cu2B I6 Cu5 142.8(3) . . . . ?
Cu2C Cu2B I6 Cu3 158.4(6) . . . . ?
Cu2A Cu2B I6 Cu3 -26.5(5) . . . . ?
I5A Cu2B I6 Cu3 -144.1(3) . . . . ?
Cu6 Cu2B I6 Cu3 20.6(3) . . . . ?
I4 Cu2B I6 Cu3 82.88(16) . . . . ?
I5B Cu2B I6 Cu3 -146.0(3) . . . . ?
Cu2C Cu2B I6 Cu2A -175.2(11) . . . . ?
I5A Cu2B I6 Cu2A -117.7(6) . . . . ?
Cu6 Cu2B I6 Cu2A 47.1(4) . . . . ?
I4 Cu2B I6 Cu2A 109.3(6) . . . . ?
I5B Cu2B I6 Cu2A -119.6(6) . . . . ?
Cu2C Cu2B I6 Cu4B 143.0(6) . . . . ?
Cu2A Cu2B I6 Cu4B -41.8(6) . . . . ?
I5A Cu2B I6 Cu4B -159.4(3) . . . . ?
Cu6 Cu2B I6 Cu4B 5.3(5) . . . . ?
I4 Cu2B I6 Cu4B 67.6(4) . . . . ?
I5B Cu2B I6 Cu4B -161.4(4) . . . . ?
Cu2A Cu2C I6 Cu2B -2.4(5) . . . . ?
I5A Cu2C I6 Cu2B -94.2(6) . . . . ?
I5B Cu2C I6 Cu2B -101.4(7) . . . . ?
I4 Cu2C I6 Cu2B 85.4(6) . . . . ?
Cu6 Cu2C I6 Cu2B 25.1(5) . . . . ?
Cu2B Cu2C I6 Cu5 -96.7(6) . . . . ?
Cu2A Cu2C I6 Cu5 -99.04(14) . . . . ?
I5A Cu2C I6 Cu5 169.1(2) . . . . ?
I5B Cu2C I6 Cu5 162.0(4) . . . . ?
I4 Cu2C I6 Cu5 -11.28(14) . . . . ?
Cu6 Cu2C I6 Cu5 -71.60(14) . . . . ?
Cu2B Cu2C I6 Cu3 -20.7(6) . . . . ?
Cu2A Cu2C I6 Cu3 -23.10(14) . . . . ?
I5A Cu2C I6 Cu3 -115.0(2) . . . . ?
I5B Cu2C I6 Cu3 -122.1(4) . . . . ?
I4 Cu2C I6 Cu3 64.66(11) . . . . ?
Cu6 Cu2C I6 Cu3 4.34(13) . . . . ?
Cu2B Cu2C I6 Cu2A 2.4(5) . . . . ?
I5A Cu2C I6 Cu2A -91.9(3) . . . . ?
I5B Cu2C I6 Cu2A -99.0(4) . . . . ?
I4 Cu2C I6 Cu2A 87.76(18) . . . . ?
Cu6 Cu2C I6 Cu2A 27.44(11) . . . . ?
Cu2B Cu2C I6 Cu4B -43.6(7) . . . . ?
Cu2A Cu2C I6 Cu4B -46.0(4) . . . . ?
I5A Cu2C I6 Cu4B -137.8(4) . . . . ?
I5B Cu2C I6 Cu4B -144.9(5) . . . . ?
I4 Cu2C I6 Cu4B 41.8(4) . . . . ?
Cu6 Cu2C I6 Cu4B -18.5(4) . . . . ?
I7B Cu5 I6 Cu2B -65.5(5) . . . . ?
Cu4B Cu5 I6 Cu2B 119.3(4) . . . . ?
I3B Cu5 I6 Cu2B 167.8(4) . . . . ?
I7A Cu5 I6 Cu2B -59.54(15) . . . . ?
Cu4A Cu5 I6 Cu2B 109.67(13) . . . . ?
I3A Cu5 I6 Cu2B 158.96(13) . . . . ?
Cu1 Cu5 I6 Cu2B 2.72(13) 2_656 . . . ?
I8 Cu5 I6 Cu2B 55.82(12) . . . . ?
I7B Cu5 I6 Cu2C -52.1(5) . . . . ?
Cu4B Cu5 I6 Cu2C 132.7(3) . . . . ?
I3B Cu5 I6 Cu2C -178.8(4) . . . . ?
I7A Cu5 I6 Cu2C -46.13(12) . . . . ?
Cu4A Cu5 I6 Cu2C 123.08(8) . . . . ?
I3A Cu5 I6 Cu2C 172.36(9) . . . . ?
Cu1 Cu5 I6 Cu2C 16.12(9) 2_656 . . . ?
I8 Cu5 I6 Cu2C 69.23(8) . . . . ?
I7B Cu5 I6 Cu3 -133.3(5) . . . . ?
Cu4B Cu5 I6 Cu3 51.6(3) . . . . ?
I3B Cu5 I6 Cu3 100.0(4) . . . . ?
I7A Cu5 I6 Cu3 -127.30(9) . . . . ?
Cu4A Cu5 I6 Cu3 41.91(3) . . . . ?
I3A Cu5 I6 Cu3 91.19(5) . . . . ?
Cu1 Cu5 I6 Cu3 -65.05(3) 2_656 . . . ?
I8 Cu5 I6 Cu3 -11.94(2) . . . . ?
I7B Cu5 I6 Cu2A -77.9(5) . . . . ?
Cu4B Cu5 I6 Cu2A 106.9(3) . . . . ?
I3B Cu5 I6 Cu2A 155.4(4) . . . . ?
I7A Cu5 I6 Cu2A -71.95(10) . . . . ?
Cu4A Cu5 I6 Cu2A 97.26(5) . . . . ?
I3A Cu5 I6 Cu2A 146.54(6) . . . . ?
Cu1 Cu5 I6 Cu2A -9.69(5) 2_656 . . . ?
I8 Cu5 I6 Cu2A 43.41(4) . . . . ?
I7B Cu5 I6 Cu4B 175.2(6) . . . . ?
I3B Cu5 I6 Cu4B 48.4(5) . . . . ?
I7A Cu5 I6 Cu4B -178.9(3) . . . . ?
Cu4A Cu5 I6 Cu4B -9.7(3) . . . . ?
I3A Cu5 I6 Cu4B 39.6(3) . . . . ?
Cu1 Cu5 I6 Cu4B -116.6(3) 2_656 . . . ?
I8 Cu5 I6 Cu4B -63.5(3) . . . . ?
Cu4B Cu3 I6 Cu2B -163.9(4) . . . . ?
I2 Cu3 I6 Cu2B 22.23(10) . . . . ?
Cu4A Cu3 I6 Cu2B -154.67(10) . . . . ?
I1 Cu3 I6 Cu2B 153.86(10) . . . . ?
I8 Cu3 I6 Cu2B -98.89(10) . . . . ?
Cu2A Cu3 I6 Cu2B 5.93(11) . . . . ?
Cu4B Cu3 I6 Cu2C -159.2(3) . . . . ?
I2 Cu3 I6 Cu2C 26.96(7) . . . . ?
Cu4A Cu3 I6 Cu2C -149.95(7) . . . . ?
I1 Cu3 I6 Cu2C 158.59(7) . . . . ?
I8 Cu3 I6 Cu2C -94.16(7) . . . . ?
Cu2A Cu3 I6 Cu2C 10.66(7) . . . . ?
Cu4B Cu3 I6 Cu5 -51.4(3) . . . . ?
I2 Cu3 I6 Cu5 134.75(3) . . . . ?
Cu4A Cu3 I6 Cu5 -42.15(3) . . . . ?
I1 Cu3 I6 Cu5 -93.61(3) . . . . ?
I8 Cu3 I6 Cu5 13.64(3) . . . . ?
Cu2A Cu3 I6 Cu5 118.45(4) . . . . ?
Cu4B Cu3 I6 Cu2A -169.8(3) . . . . ?
I2 Cu3 I6 Cu2A 16.30(4) . . . . ?
Cu4A Cu3 I6 Cu2A -160.60(5) . . . . ?
I1 Cu3 I6 Cu2A 147.93(4) . . . . ?
I8 Cu3 I6 Cu2A -104.82(4) . . . . ?
I2 Cu3 I6 Cu4B -173.9(3) . . . . ?
Cu4A Cu3 I6 Cu4B 9.2(3) . . . . ?
I1 Cu3 I6 Cu4B -42.3(3) . . . . ?
I8 Cu3 I6 Cu4B 65.0(3) . . . . ?
Cu2A Cu3 I6 Cu4B 169.8(3) . . . . ?
Cu2C Cu2A I6 Cu2B 2.6(6) . . . . ?
Cu6 Cu2A I6 Cu2B -90.4(6) . . . . ?
I2 Cu2A I6 Cu2B -167.6(5) . . . . ?
I5A Cu2A I6 Cu2B 45.2(5) . . . . ?
Cu3 Cu2A I6 Cu2B -151.3(5) . . . . ?
I4 Cu2A I6 Cu2B -56.6(5) . . . . ?
I5B Cu2A I6 Cu2B 46.1(5) . . . . ?
Cu2B Cu2A I6 Cu2C -2.6(6) . . . . ?
Cu6 Cu2A I6 Cu2C -93.0(2) . . . . ?
I2 Cu2A I6 Cu2C -170.15(17) . . . . ?
I5A Cu2A I6 Cu2C 42.62(15) . . . . ?
Cu3 Cu2A I6 Cu2C -153.86(16) . . . . ?
I4 Cu2A I6 Cu2C -59.20(16) . . . . ?
I5B Cu2A I6 Cu2C 43.5(2) . . . . ?
Cu2B Cu2A I6 Cu5 86.2(5) . . . . ?
Cu2C Cu2A I6 Cu5 88.80(16) . . . . ?
Cu6 Cu2A I6 Cu5 -4.17(18) . . . . ?
I2 Cu2A I6 Cu5 -81.35(6) . . . . ?
I5A Cu2A I6 Cu5 131.41(5) . . . . ?
Cu3 Cu2A I6 Cu5 -65.06(4) . . . . ?
I4 Cu2A I6 Cu5 29.60(5) . . . . ?
I5B Cu2A I6 Cu5 132.28(18) . . . . ?
Cu2B Cu2A I6 Cu3 151.3(5) . . . . ?
Cu2C Cu2A I6 Cu3 153.86(16) . . . . ?
Cu6 Cu2A I6 Cu3 60.90(16) . . . . ?
I2 Cu2A I6 Cu3 -16.29(4) . . . . ?
I5A Cu2A I6 Cu3 -163.52(7) . . . . ?
I4 Cu2A I6 Cu3 94.66(4) . . . . ?
I5B Cu2A I6 Cu3 -162.66(18) . . . . ?
Cu2B Cu2A I6 Cu4B 142.4(6) . . . . ?
Cu2C Cu2A I6 Cu4B 145.0(3) . . . . ?
Cu6 Cu2A I6 Cu4B 52.0(3) . . . . ?
I2 Cu2A I6 Cu4B -25.2(3) . . . . ?
I5A Cu2A I6 Cu4B -172.4(3) . . . . ?
Cu3 Cu2A I6 Cu4B -8.9(3) . . . . ?
I4 Cu2A I6 Cu4B 85.8(3) . . . . ?
I5B Cu2A I6 Cu4B -171.5(3) . . . . ?
Cu4A Cu4B I6 Cu2B -32.0(15) . . . . ?
Cu5 Cu4B I6 Cu2B -86.5(3) . . . . ?
Cu3 Cu4B I6 Cu2B 18.6(4) . . . . ?
I3B Cu4B I6 Cu2B -134.3(6) . . . . ?
I1 Cu4B I6 Cu2B 65.1(6) . . . . ?
I3A Cu4B I6 Cu2B -125.9(4) . . . . ?
Cu4A Cu4B I6 Cu2C -21.4(16) . . . . ?
Cu5 Cu4B I6 Cu2C -75.9(3) . . . . ?
Cu3 Cu4B I6 Cu2C 29.2(4) . . . . ?
I3B Cu4B I6 Cu2C -123.7(6) . . . . ?
I1 Cu4B I6 Cu2C 75.7(6) . . . . ?
I3A Cu4B I6 Cu2C -115.3(4) . . . . ?
Cu4A Cu4B I6 Cu5 54.5(13) . . . . ?
Cu3 Cu4B I6 Cu5 105.1(4) . . . . ?
I3B Cu4B I6 Cu5 -47.8(6) . . . . ?
I1 Cu4B I6 Cu5 151.6(6) . . . . ?
I3A Cu4B I6 Cu5 -39.4(3) . . . . ?
Cu4A Cu4B I6 Cu3 -50.6(13) . . . . ?
Cu5 Cu4B I6 Cu3 -105.1(4) . . . . ?
I3B Cu4B I6 Cu3 -152.9(8) . . . . ?
I1 Cu4B I6 Cu3 46.5(3) . . . . ?
I3A Cu4B I6 Cu3 -144.5(7) . . . . ?
Cu4A Cu4B I6 Cu2A -40.7(15) . . . . ?
Cu5 Cu4B I6 Cu2A -95.18(19) . . . . ?
Cu3 Cu4B I6 Cu2A 9.9(3) . . . . ?
I3B Cu4B I6 Cu2A -142.9(6) . . . . ?
I1 Cu4B I6 Cu2A 56.4(5) . . . . ?
I3A Cu4B I6 Cu2A -134.6(4) . . . . ?
I7B Cu5 I7A Cu1 -138(2) . . . 2_656 ?
Cu4B Cu5 I7A Cu1 -77.3(16) . . . 2_656 ?
I3B Cu5 I7A Cu1 -133.6(7) . . . 2_656 ?
Cu4A Cu5 I7A Cu1 -58.7(2) . . . 2_656 ?
I6 Cu5 I7A Cu1 97.07(5) . . . 2_656 ?
I3A Cu5 I7A Cu1 -120.50(8) . . . 2_656 ?
I8 Cu5 I7A Cu1 -16.40(5) . . . 2_656 ?
I7B Cu5 I7A Cu6 178(2) . . . 2_656 ?
Cu4B Cu5 I7A Cu6 -121.2(16) . . . 2_656 ?
I3B Cu5 I7A Cu6 -177.6(7) . . . 2_656 ?
Cu4A Cu5 I7A Cu6 -102.68(17) . . . 2_656 ?
I6 Cu5 I7A Cu6 53.10(9) . . . 2_656 ?
I3A Cu5 I7A Cu6 -164.48(6) . . . 2_656 ?
Cu1 Cu5 I7A Cu6 -43.97(6) 2_656 . . 2_656 ?
I8 Cu5 I7A Cu6 -60.38(5) . . . 2_656 ?
Cu4B Cu5 I7B Cu1 -100.4(19) . . . 2_656 ?
I3B Cu5 I7B Cu1 -136.2(7) . . . 2_656 ?
I7A Cu5 I7B Cu1 40(2) . . . 2_656 ?
Cu4A Cu5 I7B Cu1 -72.2(10) . . . 2_656 ?
I6 Cu5 I7B Cu1 97.79(19) . . . 2_656 ?
I3A Cu5 I7B Cu1 -123.6(2) . . . 2_656 ?
I8 Cu5 I7B Cu1 -20.4(4) . . . 2_656 ?
Cu4B Cu5 I7B Cu6 -141.7(18) . . . 2_656 ?
I3B Cu5 I7B Cu6 -177.5(7) . . . 2_656 ?
I7A Cu5 I7B Cu6 -2(2) . . . 2_656 ?
Cu4A Cu5 I7B Cu6 -113.5(8) . . . 2_656 ?
I6 Cu5 I7B Cu6 56.5(4) . . . 2_656 ?
I3A Cu5 I7B Cu6 -164.9(2) . . . 2_656 ?
Cu1 Cu5 I7B Cu6 -41.3(2) 2_656 . . 2_656 ?
I8 Cu5 I7B Cu6 -61.7(3) . . . 2_656 ?
Cu4B Cu4A I8 Cu1 -51.2(10) . . . 2_656 ?
I3A Cu4A I8 Cu1 44.59(7) . . . 2_656 ?
I1 Cu4A I8 Cu1 -140.52(4) . . . 2_656 ?
Cu3 Cu4A I8 Cu1 -92.98(3) . . . 2_656 ?
Cu5 Cu4A I8 Cu1 -4.20(4) . . . 2_656 ?
I3B Cu4A I8 Cu1 33.2(6) . . . 2_656 ?
Cu4B Cu4A I8 Cu3 41.8(10) . . . . ?
I3A Cu4A I8 Cu3 137.57(7) . . . . ?
I1 Cu4A I8 Cu3 -47.55(4) . . . . ?
Cu5 Cu4A I8 Cu3 88.78(4) . . . . ?
I3B Cu4A I8 Cu3 126.1(6) . . . . ?
Cu4B Cu4A I8 Cu5 -47.0(10) . . . . ?
I3A Cu4A I8 Cu5 48.79(6) . . . . ?
I1 Cu4A I8 Cu5 -136.33(6) . . . . ?
Cu3 Cu4A I8 Cu5 -88.78(4) . . . . ?
I3B Cu4A I8 Cu5 37.4(6) . . . . ?
Cu4B Cu3 I8 Cu1 100.7(3) . . . 2_656 ?
I2 Cu3 I8 Cu1 -83.92(3) . . . 2_656 ?
Cu4A Cu3 I8 Cu1 110.75(4) . . . 2_656 ?
I6 Cu3 I8 Cu1 39.87(3) . . . 2_656 ?
I1 Cu3 I8 Cu1 152.58(3) . . . 2_656 ?
Cu2A Cu3 I8 Cu1 -22.81(5) . . . 2_656 ?
Cu4B Cu3 I8 Cu4A -10.1(3) . . . . ?
I2 Cu3 I8 Cu4A 165.33(4) . . . . ?
I6 Cu3 I8 Cu4A -70.88(3) . . . . ?
I1 Cu3 I8 Cu4A 41.83(3) . . . . ?
Cu2A Cu3 I8 Cu4A -133.56(5) . . . . ?
Cu4B Cu3 I8 Cu5 48.6(3) . . . . ?
I2 Cu3 I8 Cu5 -135.95(3) . . . . ?
Cu4A Cu3 I8 Cu5 58.72(3) . . . . ?
I6 Cu3 I8 Cu5 -12.15(2) . . . . ?
I1 Cu3 I8 Cu5 100.56(2) . . . . ?
Cu2A Cu3 I8 Cu5 -74.84(5) . . . . ?
I7B Cu5 I8 Cu1 22.8(5) . . . 2_656 ?
Cu4B Cu5 I8 Cu1 -172.7(4) . . . 2_656 ?
I3B Cu5 I8 Cu1 139.4(5) . . . 2_656 ?
I7A Cu5 I8 Cu1 17.33(7) . . . 2_656 ?
Cu4A Cu5 I8 Cu1 175.73(4) . . . 2_656 ?
I6 Cu5 I8 Cu1 -108.95(3) . . . 2_656 ?
I3A Cu5 I8 Cu1 133.27(4) . . . 2_656 ?
I7B Cu5 I8 Cu4A -153.0(5) . . . . ?
Cu4B Cu5 I8 Cu4A 11.6(3) . . . . ?
I3B Cu5 I8 Cu4A -36.3(5) . . . . ?
I7A Cu5 I8 Cu4A -158.40(8) . . . . ?
I6 Cu5 I8 Cu4A 75.32(4) . . . . ?
I3A Cu5 I8 Cu4A -42.47(4) . . . . ?
Cu1 Cu5 I8 Cu4A -175.73(4) 2_656 . . . ?
I7B Cu5 I8 Cu3 143.9(5) . . . . ?
Cu4B Cu5 I8 Cu3 -51.6(4) . . . . ?
I3B Cu5 I8 Cu3 -99.4(5) . . . . ?
I7A Cu5 I8 Cu3 138.47(7) . . . . ?
Cu4A Cu5 I8 Cu3 -63.13(3) . . . . ?
I6 Cu5 I8 Cu3 12.19(2) . . . . ?
I3A Cu5 I8 Cu3 -105.59(3) . . . . ?
Cu1 Cu5 I8 Cu3 121.14(3) 2_656 . . . ?
N1 C1 C2 C3 1.1(8) . . . . ?
C1 C2 C3 C4 -2.8(8) . . . . ?
C2 C3 C4 C12 1.9(8) . . . . ?
C2 C3 C4 C5 -177.1(5) . . . . ?
C12 C4 C5 C6 -0.7(8) . . . . ?
C3 C4 C5 C6 178.2(5) . . . . ?
C4 C5 C6 C7 -0.1(8) . . . . ?
C5 C6 C7 C11 2.0(7) . . . . ?
C5 C6 C7 C8 -178.8(5) . . . . ?
C11 C7 C8 C9 2.1(7) . . . . ?
C6 C7 C8 C9 -177.1(5) . . . . ?
C7 C8 C9 C10 -1.2(7) . . . . ?
C8 C9 C10 N2 -0.9(8) . . . . ?
C8 C7 C11 N2 -1.1(7) . . . . ?
C6 C7 C11 N2 178.1(4) . . . . ?
C8 C7 C11 C12 177.7(4) . . . . ?
C6 C7 C11 C12 -3.1(7) . . . . ?
C3 C4 C12 N1 0.6(7) . . . . ?
C5 C4 C12 N1 179.7(5) . . . . ?
C3 C4 C12 C11 -179.4(4) . . . . ?
C5 C4 C12 C11 -0.4(7) . . . . ?
N2 C11 C12 N1 1.1(6) . . . . ?
C7 C11 C12 N1 -177.8(4) . . . . ?
N2 C11 C12 C4 -178.9(4) . . . . ?
C7 C11 C12 C4 2.3(6) . . . . ?
N3 C13 C14 C15 -1.5(8) . . . . ?
C13 C14 C15 C16 0.8(8) . . . . ?
C14 C15 C16 C24 1.1(7) . . . . ?
C14 C15 C16 C17 179.4(5) . . . . ?
C15 C16 C17 C18 -177.8(5) . . . . ?
C24 C16 C17 C18 0.5(7) . . . . ?
C16 C17 C18 C19 1.7(8) . . . . ?
C17 C18 C19 C23 -2.4(7) . . . . ?
C17 C18 C19 C20 176.6(5) . . . . ?
C23 C19 C20 C21 -0.7(7) . . . . ?
C18 C19 C20 C21 -179.6(5) . . . . ?
C19 C20 C21 C22 -0.2(8) . . . . ?
C20 C21 C22 N4 0.7(8) . . . . ?
C20 C19 C23 N4 1.2(7) . . . . ?
C18 C19 C23 N4 -179.8(4) . . . . ?
C20 C19 C23 C24 -178.1(4) . . . . ?
C18 C19 C23 C24 0.9(6) . . . . ?
C15 C16 C24 N3 -2.5(7) . . . . ?
C17 C16 C24 N3 179.1(4) . . . . ?
C15 C16 C24 C23 176.4(4) . . . . ?
C17 C16 C24 C23 -1.9(6) . . . . ?
N4 C23 C24 N3 1.0(6) . . . . ?
C19 C23 C24 N3 -179.7(4) . . . . ?
N4 C23 C24 C16 -178.1(4) . . . . ?
C19 C23 C24 C16 1.3(6) . . . . ?
N5 C25 C26 C27 -0.6(8) . . . . ?
C25 C26 C27 C28 -0.8(7) . . . . ?
C26 C27 C28 C36 1.0(7) . . . . ?
C26 C27 C28 C29 179.2(5) . . . . ?
C27 C28 C29 C30 -178.7(5) . . . . ?
C36 C28 C29 C30 -0.5(7) . . . . ?
C28 C29 C30 C31 0.7(8) . . . . ?
C29 C30 C31 C32 179.4(5) . . . . ?
C29 C30 C31 C35 0.6(7) . . . . ?
C35 C31 C32 C33 -0.1(7) . . . . ?
C30 C31 C32 C33 -179.0(4) . . . . ?
C31 C32 C33 C34 1.0(7) . . . . ?
C32 C33 C34 N6 -0.5(7) . . . . ?
C32 C31 C35 N6 -1.3(6) . . . . ?
C30 C31 C35 N6 177.6(4) . . . . ?
C32 C31 C35 C36 179.0(4) . . . . ?
C30 C31 C35 C36 -2.1(6) . . . . ?
C27 C28 C36 N5 0.1(7) . . . . ?
C29 C28 C36 N5 -178.2(4) . . . . ?
C27 C28 C36 C35 177.3(4) . . . . ?
C29 C28 C36 C35 -1.0(7) . . . . ?
N6 C35 C36 N5 0.0(6) . . . . ?
C31 C35 C36 N5 179.7(4) . . . . ?
N6 C35 C36 C28 -177.3(4) . . . . ?
C31 C35 C36 C28 2.4(6) . . . . ?
C2 C1 N1 C12 1.4(7) . . . . ?
C2 C1 N1 Co1 178.4(4) . . . . ?
C4 C12 N1 C1 -2.3(7) . . . . ?
C11 C12 N1 C1 177.7(4) . . . . ?
C4 C12 N1 Co1 -179.7(4) . . . . ?
C11 C12 N1 Co1 0.3(5) . . . . ?
N3 Co1 N1 C1 87.6(4) . . . . ?
N2 Co1 N1 C1 -178.1(4) . . . . ?
N5 Co1 N1 C1 -5.1(4) . . . . ?
N6 Co1 N1 C1 -83.2(4) . . . . ?
N3 Co1 N1 C12 -95.4(3) . . . . ?
N2 Co1 N1 C12 -1.0(3) . . . . ?
N5 Co1 N1 C12 171.9(3) . . . . ?
N6 Co1 N1 C12 93.9(3) . . . . ?
C9 C10 N2 C11 1.9(7) . . . . ?
C9 C10 N2 Co1 -175.4(4) . . . . ?
C7 C11 N2 C10 -0.9(6) . . . . ?
C12 C11 N2 C10 -179.7(4) . . . . ?
C7 C11 N2 Co1 176.9(3) . . . . ?
C12 C11 N2 Co1 -1.9(5) . . . . ?
N4 Co1 N2 C10 -4.7(4) . . . . ?
N1 Co1 N2 C10 179.0(4) . . . . ?
N3 Co1 N2 C10 -83.8(4) . . . . ?
N5 Co1 N2 C10 143.9(6) . . . . ?
N6 Co1 N2 C10 90.5(4) . . . . ?
N4 Co1 N2 C11 177.8(3) . . . . ?
N1 Co1 N2 C11 1.6(3) . . . . ?
N3 Co1 N2 C11 98.8(3) . . . . ?
N5 Co1 N2 C11 -33.5(8) . . . . ?
N6 Co1 N2 C11 -87.0(3) . . . . ?
C14 C13 N3 C24 0.2(7) . . . . ?
C14 C13 N3 Co1 -173.8(4) . . . . ?
C16 C24 N3 C13 1.9(6) . . . . ?
C23 C24 N3 C13 -177.1(4) . . . . ?
C16 C24 N3 Co1 176.9(3) . . . . ?
C23 C24 N3 Co1 -2.2(5) . . . . ?
N4 Co1 N3 C13 176.2(4) . . . . ?
N1 Co1 N3 C13 -11.0(4) . . . . ?
N2 Co1 N3 C13 -90.3(4) . . . . ?
N5 Co1 N3 C13 80.6(4) . . . . ?
N6 Co1 N3 C13 118.2(7) . . . . ?
N4 Co1 N3 C24 1.9(3) . . . . ?
N1 Co1 N3 C24 174.7(3) . . . . ?
N2 Co1 N3 C24 95.4(3) . . . . ?
N5 Co1 N3 C24 -93.7(3) . . . . ?
N6 Co1 N3 C24 -56.0(8) . . . . ?
C21 C22 N4 C23 -0.2(7) . . . . ?
C21 C22 N4 Co1 177.3(4) . . . . ?
C19 C23 N4 C22 -0.7(7) . . . . ?
C24 C23 N4 C22 178.6(4) . . . . ?
C19 C23 N4 Co1 -178.6(3) . . . . ?
C24 C23 N4 Co1 0.8(5) . . . . ?
N3 Co1 N4 C22 -179.0(4) . . . . ?
N2 Co1 N4 C22 85.9(4) . . . . ?
N5 Co1 N4 C22 -87.7(4) . . . . ?
N6 Co1 N4 C22 -9.2(4) . . . . ?
N3 Co1 N4 C23 -1.4(3) . . . . ?
N2 Co1 N4 C23 -96.5(3) . . . . ?
N5 Co1 N4 C23 89.9(3) . . . . ?
N6 Co1 N4 C23 168.4(3) . . . . ?
C26 C25 N5 C36 1.7(7) . . . . ?
C26 C25 N5 Co1 -167.0(4) . . . . ?
C28 C36 N5 C25 -1.4(6) . . . . ?
C35 C36 N5 C25 -178.7(4) . . . . ?
C28 C36 N5 Co1 168.9(3) . . . . ?
C35 C36 N5 Co1 -8.4(5) . . . . ?
N4 Co1 N5 C25 -87.7(4) . . . . ?
N1 Co1 N5 C25 89.5(4) . . . . ?
N3 Co1 N5 C25 -8.8(4) . . . . ?
N2 Co1 N5 C25 123.8(7) . . . . ?
N6 Co1 N5 C25 178.7(4) . . . . ?
N4 Co1 N5 C36 103.2(3) . . . . ?
N1 Co1 N5 C36 -79.7(3) . . . . ?
N3 Co1 N5 C36 -177.9(3) . . . . ?
N2 Co1 N5 C36 -45.4(8) . . . . ?
N6 Co1 N5 C36 9.5(3) . . . . ?
C33 C34 N6 C35 -0.9(6) . . . . ?
C33 C34 N6 Co1 171.1(3) . . . . ?
C31 C35 N6 C34 1.8(6) . . . . ?
C36 C35 N6 C34 -178.5(4) . . . . ?
C31 C35 N6 Co1 -171.5(3) . . . . ?
C36 C35 N6 Co1 8.2(5) . . . . ?
N4 Co1 N6 C34 83.1(4) . . . . ?
N1 Co1 N6 C34 -90.5(4) . . . . ?
N3 Co1 N6 C34 139.6(6) . . . . ?
N2 Co1 N6 C34 -11.9(4) . . . . ?
N5 Co1 N6 C34 178.2(4) . . . . ?
N4 Co1 N6 C35 -104.6(3) . . . . ?
N1 Co1 N6 C35 81.9(3) . . . . ?
N3 Co1 N6 C35 -48.0(8) . . . . ?
N2 Co1 N6 C35 160.4(3) . . . . ?
N5 Co1 N6 C35 -9.4(3) . . . . ?
